data_7129354
loop_
_publ_author_name
'Song, Zhiyi'
'Sato, Hiroyasu'
'Pietropaolo, Adriana'
'Wang, Qingyu'
'Shimoda, Shuhei'
'Dai, Heshuang'
'Imai, Yoshitane'
'Toda, Hayato'
'Harada, Takunori'
'Shichibu, Yukatsu'
'Konishi, Katsuaki'
'Bando, Masayoshi'
'Naga, Naofumi'
'Nakano, Tamaki'

_publ_section_title
;
 Aggregation-induced Chirality Amplification of Optically Active
 Fluorescent Polyurethane and Cyclic Dimer in the Ground and Excited
 States
;
_journal_name_full 'Chemical Communications'
_journal_paper_doi 10.1039/D1CC05633F
_journal_year 2021
_chemical_absolute_configuration rmad
_chemical_formula_moiety 'C70 H44 N4 O8, 6(C4 H8 O)'
_chemical_formula_sum 'C94 H92 N4 O14'
_chemical_formula_weight 1501.71
_space_group_crystal_system orthorhombic
_space_group_IT_number 19
_space_group_name_Hall 'P 2ac 2ab'
_space_group_name_H-M_alt 'P 21 21 21'
_atom_sites_solution_hydrogens geom
_atom_sites_solution_primary dual
_audit_creation_date 2021-04-23
_audit_creation_method
;
Olex2 1.3
(compiled 2020.11.12 svn.r5f609507 for OlexSys, GUI svn.r6272)
;
_audit_update_record
;
2021-08-31 deposited with the CCDC.	2021-12-07 downloaded from the CCDC.
;
_cell_angle_alpha 90
_cell_angle_beta 90
_cell_angle_gamma 90
_cell_formula_units_Z 4
_cell_length_a 10.27320(10)
_cell_length_b 26.8858(3)
_cell_length_c 28.5990(3)
_cell_measurement_reflns_used 24853
_cell_measurement_temperature 100.01(10)
_cell_measurement_theta_max 73.3200
_cell_measurement_theta_min 2.2490
_cell_volume 7899.14(14)
_computing_cell_refinement 'CrysAlisPro 1.171.41.105a (Rigaku OD, 2021)'
_computing_data_collection 'CrysAlisPro 1.171.41.105a (Rigaku OD, 2021)'
_computing_data_reduction 'CrysAlisPro 1.171.41.105a (Rigaku OD, 2021)'
_computing_molecular_graphics 'Olex2 1.3 (Dolomanov et al., 2009)'
_computing_publication_material 'Olex2 1.3 (Dolomanov et al., 2009)'
_computing_structure_refinement 'SHELXL 2018/3 (Sheldrick, 2015)'
_computing_structure_solution 'SHELXT 2018/2 (Sheldrick, 2018)'
_diffrn_ambient_environment N~2~
_diffrn_ambient_temperature 100.01(10)
_diffrn_detector 'Rigaku HyPix-6000 area detector'
_diffrn_detector_area_resol_mean 10.0
_diffrn_detector_type 'HPC area detector'
_diffrn_measured_fraction_theta_full 1.000
_diffrn_measured_fraction_theta_max 0.992
_diffrn_measurement_details
;
List of Runs (angles in degrees, time in seconds):

  # Type    Start    End  Width  t~exp~   \w     \q     \k     \f   Frames
#--------------------------------------------------------------------------
  1  \w     63.00 114.00   0.50    3.83    --   41.73 149.00-178.00  102
  2  \w   -175.00 -79.00   0.50   15.32    -- -104.00-118.00  25.00  192
  3  \w     55.00 178.00   0.50   15.32    --  114.50  12.00 -58.00  246
  4  \w     41.00 129.00   0.50   15.32    --  114.50-149.00 134.00  176
  5  \w    -23.00  39.00   0.50    3.83    --  -41.73  19.00  30.00  124
  6  \w    -21.00  39.00   0.50    3.83    --  -41.73  12.00 -58.00  120
  7  \w    -38.00  27.00   0.50    3.83    --   41.73 -12.00 129.00  130
  8  \w     18.00  95.00   0.50    3.83    --   41.73-125.00 150.00  154
  9  \w     17.00  94.00   0.50    3.83    --   41.73-123.00 -61.00  154
 10  \w     40.00 108.00   0.50   15.32    --  114.50-111.00  30.00  136
 11  \w     41.00  74.00   0.50   15.32    --  114.50 -61.00-180.00   66
 12  \w     41.00  74.00   0.50   15.32    --  114.50 -61.00   0.00   66
 13  \w     41.00  74.00   0.50   15.32    --  114.50 -61.00-150.00   66
 14  \w     40.00 108.00   0.50   15.32    --  114.50-111.00 -30.00  136
 15  \w     64.00 178.00   0.50   15.32    --  114.50  15.00  60.00  228
 16  \w     41.00  74.00   0.50   15.32    --  114.50 -61.00  90.00   66
 17  \w     41.00  74.00   0.50   15.32    --  114.50 -61.00 150.00   66
 18  \w     41.00 108.00   0.50   15.32    --  114.50 -77.00  60.00  134
 19  \w     92.00 178.00   0.50   15.32    --  114.50  45.00-180.00  172
 20  \w     40.00 108.00   0.50   15.32    --  114.50-111.00  60.00  136
 21  \w     41.00 105.00   0.50   15.32    --  114.50 -95.00   0.00  128
 22  \w     40.00 108.00   0.50   15.32    --  114.50-111.00   0.00  136
 23  \w     41.00 105.00   0.50   15.32    --  114.50 -95.00-120.00  128
 24  \w     41.00  74.00   0.50   15.32    --  114.50 -61.00  60.00   66
 25  \w   -115.00 -13.00   0.50    3.83    --  -41.73 -77.00 150.00  204
 26  \w   -115.00 -13.00   0.50    3.83    --  -41.73 -77.00  30.00  204
 27  \w   -115.00 -13.00   0.50    3.83    --  -41.73 -77.00 -90.00  204
;
_diffrn_measurement_device 'four-circle diffractometer'
_diffrn_measurement_device_type 'Rigaku XtaLAB Synergy-R'
_diffrn_measurement_method '\w scans'
_diffrn_orient_matrix_type 'CrysAlisPro convention (1999,Acta A55,543-557)'
_diffrn_orient_matrix_UB_11 0.0203618000
_diffrn_orient_matrix_UB_12 -0.0529571000
_diffrn_orient_matrix_UB_13 -0.0192636000
_diffrn_orient_matrix_UB_21 0.0144756000
_diffrn_orient_matrix_UB_22 0.0212547000
_diffrn_orient_matrix_UB_23 -0.0497263000
_diffrn_orient_matrix_UB_31 0.1478771000
_diffrn_orient_matrix_UB_32 0.0052055000
_diffrn_orient_matrix_UB_33 0.0075766000
_diffrn_radiation_monochromator 'multi-layer mirror optics'
_diffrn_radiation_probe x-ray
_diffrn_radiation_type 'Cu K\a'
_diffrn_radiation_wavelength 1.54184
_diffrn_reflns_av_R_equivalents 0.0622
_diffrn_reflns_av_unetI/netI 0.0403
_diffrn_reflns_Laue_measured_fraction_full 1.000
_diffrn_reflns_Laue_measured_fraction_max 0.992
_diffrn_reflns_limit_h_max 12
_diffrn_reflns_limit_h_min -8
_diffrn_reflns_limit_k_max 33
_diffrn_reflns_limit_k_min -33
_diffrn_reflns_limit_l_max 36
_diffrn_reflns_limit_l_min -36
_diffrn_reflns_number 83273
_diffrn_reflns_point_group_measured_fraction_full 1.000
_diffrn_reflns_point_group_measured_fraction_max 0.984
_diffrn_reflns_theta_full 67.684
_diffrn_reflns_theta_max 79.228
_diffrn_reflns_theta_min 2.255
_diffrn_source 'rotating anode X-ray generator'
_diffrn_source_type PhotonJet-R
_exptl_absorpt_coefficient_mu 0.682
_exptl_absorpt_correction_T_max 1.00000
_exptl_absorpt_correction_T_min 0.64472
_exptl_absorpt_correction_type multi-scan
_exptl_absorpt_process_details
;
CrysAlisPro 1.171.41.105a (Rigaku Oxford Diffraction, 2021)
Empirical absorption correction using spherical harmonics,
implemented in SCALE3 ABSPACK scaling algorithm.
;
_exptl_crystal_colour colourless
_exptl_crystal_colour_primary colourless
_exptl_crystal_density_diffrn 1.263
_exptl_crystal_description needle
_exptl_crystal_F_000 3184
_exptl_crystal_size_max 0.193
_exptl_crystal_size_mid 0.043
_exptl_crystal_size_min 0.035
_refine_diff_density_max 0.459
_refine_diff_density_min -0.286
_refine_diff_density_rms 0.055
_refine_ls_abs_structure_details
;
 Flack x determined using 4870 quotients [(I+)-(I-)]/[(I+)+(I-)]
 (Parsons, Flack and Wagner, Acta Cryst. B69 (2013) 249-259).
;
_refine_ls_abs_structure_Flack 0.11(8)
_refine_ls_extinction_method none
_refine_ls_goodness_of_fit_ref 1.048
_refine_ls_hydrogen_treatment constr
_refine_ls_matrix_type full
_refine_ls_number_parameters 1052
_refine_ls_number_reflns 16842
_refine_ls_number_restraints 497
_refine_ls_restrained_S_all 1.044
_refine_ls_R_factor_all 0.0871
_refine_ls_R_factor_gt 0.0726
_refine_ls_shift/su_max 0.001
_refine_ls_shift/su_mean 0.000
_refine_ls_structure_factor_coef Fsqd
_refine_ls_weighting_details 'w=1/[\s^2^(Fo^2^)+(0.1550P)^2^+0.8845P] where P=(Fo^2^+2Fc^2^)/3'
_refine_ls_weighting_scheme calc
_refine_ls_wR_factor_gt 0.2140
_refine_ls_wR_factor_ref 0.2313
_reflns_Friedel_coverage 0.808
_reflns_Friedel_fraction_full 1.000
_reflns_Friedel_fraction_max 0.975
_reflns_number_gt 13225
_reflns_number_total 16842
_reflns_threshold_expression 'I > 2\s(I)'
_cod_data_source_file d1cc05633f2.cif
_cod_data_source_block 27dib-s-binol-dimer_2
_cod_database_code 7129354
_shelx_shelxl_version_number 2018/3
_chemical_oxdiff_formula 'C95 H68 N4 O13'
_shelx_space_group_comment
;
The symmetry employed for this shelxl refinement is uniquely defined
by the following loop, which should always be used as a source of
symmetry information in preference to the above space-group names.
They are only intended as comments.
;
_shelx_estimated_absorpt_t_max 0.977
_shelx_estimated_absorpt_t_min 0.880
_reflns_odcompleteness_completeness 99.98
_reflns_odcompleteness_iscentric 1
_reflns_odcompleteness_theta 74.33
_olex2_refinement_description
;
1. Fixed Uiso
 At 1.2 times of:
  All C(H) groups, All C(H,H) groups, All C(H,H,H,H) groups, All N(H) groups
2. Restrained distances
 O14-C94 = O14-C91
 1.43 with sigma of 0.01
 O14A-C91A = O14A-C94A
 1.43 with sigma of 0.01
 C92-C91 = C93-C92 = C94-C93
 1.52 with sigma of 0.01
 C94A-C93A = C93A-C92A = C92A-C91A
 1.52 with sigma of 0.01
 O14-C93
 2.37 with sigma of 0.01
 O14-C92
 2.37 with sigma of 0.01
 O14A-C93A
 2.37 with sigma of 0.01
 O14A-C92A
 2.37 with sigma of 0.01
 C91-C94
 2.32 with sigma of 0.01
 C91A-C94A
 2.32 with sigma of 0.01
3. Uiso/Uaniso restraints and constraints
O14 \\sim C91 \\sim C94 \\sim C93 \\sim C92: within 2A with sigma of 0.02 and
sigma for terminal atoms of 0.04 within 2A
O14A \\sim C91A \\sim C93A \\sim C94A \\sim C92A: within 2A with sigma of 0.04
and sigma for terminal atoms of 0.08 within 2A
C76 \\sim C78 \\sim C75 \\sim C77 \\sim O10: within 2A with sigma of 0.04 and
sigma for terminal atoms of 0.08 within 2A
C11 \\sim C12 \\sim C13 \\sim C14 \\sim C15 \\sim C20 \\sim C19 \\sim C18 \\sim
C17 \\sim C16: within 2A with sigma of 0.04 and sigma for terminal atoms of
0.08 within 2A
O9 \\sim C74 \\sim C71 \\sim C71A \\sim C73 \\sim C73A \\sim C72 \\sim C72A:
within 2A with sigma of 0.04 and sigma for terminal atoms of 0.08 within 2A
O13 \\sim C90 \\sim C87 \\sim C89 \\sim C89A \\sim C88 \\sim C88A: within 2A
with sigma of 0.04 and sigma for terminal atoms of 0.08 within 2A
4. Rigid body (RIGU) restrains
 C76, C78, C75, C77, O10
 with sigma for 1-2 distances of 0.004 and sigma for 1-3 distances of 0.004
 C11, C12, C13, C14, C15, C16, C17, C18, C19, C20
 with sigma for 1-2 distances of 0.004 and sigma for 1-3 distances of 0.004
 O9, C74, C71, C71A, C73, C73A, C72, C72A
 with sigma for 1-2 distances of 0.004 and sigma for 1-3 distances of 0.004
 O13, C90, C87, C89, C89A, C88, C88A
 with sigma for 1-2 distances of 0.004 and sigma for 1-3 distances of 0.004
5. Others
 Sof(H74C)=Sof(H74D)=Sof(C71A)=Sof(H71C)=Sof(H71D)=Sof(C72A)=Sof(H72C)=
 Sof(H72D)=Sof(C73A)=Sof(H73C)=Sof(H73D)=1-FVAR(1)
 Sof(H74A)=Sof(H74B)=Sof(C73)=Sof(H73A)=Sof(H73B)=Sof(C71)=Sof(H71A)=Sof(H71B)=
 Sof(C72)=Sof(H72A)=Sof(H72B)=FVAR(1)
 Sof(H90C)=Sof(H90D)=Sof(H87C)=Sof(H87D)=Sof(C89A)=Sof(H89C)=Sof(H89D)=
 Sof(C88A)=Sof(H88C)=Sof(H88D)=1-FVAR(2)
 Sof(H90A)=Sof(H90B)=Sof(H87A)=Sof(H87B)=Sof(C89)=Sof(H89A)=Sof(H89B)=Sof(C88)=
 Sof(H88A)=Sof(H88B)=FVAR(2)
 Sof(O14A)=Sof(C91A)=Sof(H91C)=Sof(H91D)=Sof(C92A)=Sof(H92C)=Sof(H92D)=
 Sof(C93A)=Sof(H93C)=Sof(H93D)=Sof(C94A)=Sof(H94C)=Sof(H94D)=1-FVAR(3)
 Sof(O14)=Sof(C92)=Sof(H92A)=Sof(H92B)=Sof(C91)=Sof(H91A)=Sof(H91B)=Sof(C94)=
 Sof(H94A)=Sof(H94B)=Sof(C93)=Sof(H93A)=Sof(H93B)=FVAR(3)
6.a Secondary CH2 refined with riding coordinates:
 C57(H57A,H57B), C70(H70A,H70B), C79(H79A,H79B), C82(H82A,H82B), C74(H74A,
 H74B), C74(H74C,H74D), C81(H81A,H81B), C80(H80A,H80B), C83(H83A,H83B),
 C73(H73A,H73B), C86(H86A,H86B), C76(H76A,H76B), C71(H71A,H71B), C84(H84A,H84B),
  C90(H90A,H90B), C90(H90C,H90D), C77(H77A,H77B), C87(H87A,H87B), C87(H87C,
 H87D), C85(H85A,H85B), C78(H78A,H78B), C75(H75A,H75B), C72(H72A,H72B),
 C89(H89A,H89B), C88(H88A,H88B), C71A(H71C,H71D), C72A(H72C,H72D), C73A(H73C,
 H73D), C89A(H89C,H89D), C88A(H88C,H88D), C92(H92A,H92B), C91(H91A,H91B),
 C94(H94A,H94B), C93(H93A,H93B), C91A(H91C,H91D), C92A(H92C,H92D), C93A(H93C,
 H93D), C94A(H94C,H94D)
6.b Aromatic/amide H refined with riding coordinates:
 N4(H4), N1(H1), N3(H3), C53(H53), N2(H2), C47(H47), C3(H3A), C50(H50),
 C69(H69), C63(H63), C49(H49), C66(H66), C35(H35), C36(H36), C55(H55), C62(H62),
  C60(H60), C68(H68), C4(H4A), C56(H56), C6(H6), C25(H25), C41(H41), C38(H38),
 C9(H9), C40(H40), C39(H39), C26(H26), C28(H28), C16(H16), C8(H8), C19(H19),
 C31(H31), C7(H7), C13(H13), C18(H18), C17(H17), C14(H14), C29(H29), C30(H30)
;
_olex2_submission_special_instructions 'No special instructions were received'
_oxdiff_exptl_absorpt_empirical_details
;
Empirical correction (ABSPACK) includes:
- Absorption correction using spherical harmonics
- Frame scaling
;
_oxdiff_exptl_absorpt_empirical_full_max 1.566
_oxdiff_exptl_absorpt_empirical_full_min 0.590

loop_
_space_group_symop_operation_xyz
'x, y, z'
'-x+1/2, -y, z+1/2'
'-x, y+1/2, -z+1/2'
'x+1/2, -y+1/2, -z'

loop_
_atom_site_label
_atom_site_type_symbol
_atom_site_fract_x
_atom_site_fract_y
_atom_site_fract_z
_atom_site_U_iso_or_equiv
_atom_site_adp_type
_atom_site_occupancy
_atom_site_site_symmetry_order
_atom_site_calc_flag
_atom_site_refinement_flags_posn
_atom_site_refinement_flags_adp
_atom_site_refinement_flags_occupancy
_atom_site_disorder_assembly
_atom_site_disorder_group
O7 O 0.0994(3) 0.11843(11) 0.65406(11) 0.0556(7) Uani 1 1 d . . . . .
O1 O 0.2320(3) 0.62095(11) 0.60424(12) 0.0586(7) Uani 1 1 d . . . . .
O11 O 0.0085(3) 0.12427(12) 0.81083(12) 0.0616(7) Uani 1 1 d . . . . .
O5 O 0.3945(3) 0.12311(13) 0.60983(11) 0.0642(8) Uani 1 1 d . . . . .
O2 O 0.3016(3) 0.54404(11) 0.58279(13) 0.0610(8) Uani 1 1 d . . . . .
O8 O 0.1893(3) 0.17348(12) 0.70546(12) 0.0620(8) Uani 1 1 d . . . . .
O6 O 0.3105(3) 0.19876(14) 0.59173(13) 0.0686(9) Uani 1 1 d . . . . .
N4 N 0.0434(3) 0.19779(13) 0.64953(13) 0.0525(7) Uani 1 1 d . . . . .
H4 H -0.012226 0.186395 0.628744 0.063 Uiso 1 1 calc R U . . .
O3 O 0.5437(5) 0.62483(14) 0.64354(13) 0.0789(10) Uani 1 1 d . . . . .
N1 N 0.1346(4) 0.55494(13) 0.63435(15) 0.0583(9) Uani 1 1 d . . . . .
H1 H 0.084764 0.577485 0.647630 0.070 Uiso 1 1 calc R U . . .
O4 O 0.4290(6) 0.56765(16) 0.68422(13) 0.0887(13) Uani 1 1 d . . . . .
N3 N 0.4944(4) 0.19046(16) 0.63599(15) 0.0624(9) Uani 1 1 d . . . . .
H3 H 0.541261 0.168161 0.650934 0.075 Uiso 1 1 calc R U . . .
C21 C 0.2292(4) 0.57026(16) 0.60496(17) 0.0546(9) Uani 1 1 d . . . . .
C52 C 0.0735(3) 0.33162(15) 0.62662(14) 0.0469(8) Uani 1 1 d . . . . .
C46 C 0.0964(4) 0.41912(15) 0.62281(15) 0.0487(8) Uani 1 1 d . . . . .
C34 C 0.1664(4) 0.07865(17) 0.67354(16) 0.0530(9) Uani 1 1 d . . . . .
C53 C 0.0698(4) 0.28107(15) 0.61930(14) 0.0485(8) Uani 1 1 d . . . . .
H53 H 0.080377 0.267920 0.588708 0.058 Uiso 1 1 calc R U . . .
C54 C 0.0506(4) 0.24964(16) 0.65682(15) 0.0512(9) Uani 1 1 d . . . . .
N2 N 0.6062(5) 0.54660(19) 0.63854(18) 0.0760(12) Uani 1 1 d . . . . .
H2 H 0.666739 0.560280 0.620959 0.091 Uiso 1 1 calc R U . . .
C45 C 0.0703(4) 0.40555(16) 0.66900(15) 0.0499(8) Uani 1 1 d . . . . .
O13 O 0.4192(5) 0.3155(2) 0.44114(16) 0.0983(14) Uani 1 1 d . U . . .
C43 C 0.3929(5) 0.1742(2) 0.61081(16) 0.0616(11) Uani 1 1 d . . . . .
O9 O 0.3499(5) 0.61561(19) 0.8247(2) 0.1094(18) Uani 1 1 d . U . . .
C44 C 0.1183(4) 0.16481(16) 0.67305(15) 0.0524(9) Uani 1 1 d . . . . .
C65 C 0.4865(4) 0.32758(19) 0.64990(15) 0.0560(10) Uani 1 1 d . . . . .
O12 O 0.7765(5) 0.5872(2) 0.56484(17) 0.0996(14) Uani 1 1 d . . . . .
C33 C 0.2343(4) 0.04830(17) 0.64418(16) 0.0545(9) Uani 1 1 d . . . . .
C57 C 0.0958(4) 0.37312(15) 0.59176(15) 0.0511(8) Uani 1 1 d . . . . .
H57A H 0.024849 0.374634 0.568393 0.061 Uiso 1 1 calc R U . . .
H57B H 0.180047 0.369055 0.575360 0.061 Uiso 1 1 calc R U . . .
C51 C 0.0576(4) 0.35160(16) 0.67155(15) 0.0494(8) Uani 1 1 d . . . . .
C67 C 0.5310(4) 0.24045(19) 0.64021(16) 0.0584(10) Uani 1 1 d . . . . .
C58 C 0.6355(4) 0.3918(2) 0.64504(16) 0.0596(11) Uani 1 1 d . . . . .
C23 C 0.2420(4) 0.06052(18) 0.59326(16) 0.0578(10) Uani 1 1 d . . . . .
C47 C 0.1170(4) 0.46788(16) 0.61052(16) 0.0523(9) Uani 1 1 d . . . . .
H47 H 0.134343 0.476553 0.578925 0.063 Uiso 1 1 calc R U . . .
C64 C 0.6188(4) 0.33799(19) 0.64490(15) 0.0560(10) Uani 1 1 d . . . . .
C3 C 0.3009(5) 0.63038(16) 0.52387(17) 0.0570(10) Uani 1 1 d . . . . .
H3A H 0.247003 0.603317 0.514822 0.068 Uiso 1 1 calc R U . . .
C2 C 0.3106(5) 0.64393(16) 0.57138(17) 0.0560(10) Uani 1 1 d . . . . .
C50 C 0.0597(5) 0.44267(18) 0.70271(16) 0.0584(10) Uani 1 1 d . . . . .
H50 H 0.038308 0.434334 0.734063 0.070 Uiso 1 1 calc R U . . .
C24 C 0.3176(5) 0.0984(2) 0.57749(16) 0.0636(11) Uani 1 1 d . . . . .
C69 C 0.7080(4) 0.2999(2) 0.63907(18) 0.0638(11) Uani 1 1 d . . . . .
H69 H 0.798344 0.307050 0.636533 0.077 Uiso 1 1 calc R U . . .
C70 C 0.4115(4) 0.3749(2) 0.6564(2) 0.0643(11) Uani 1 1 d . . . . .
H70A H 0.370140 0.375969 0.687687 0.077 Uiso 1 1 calc R U . . .
H70B H 0.343410 0.378474 0.632187 0.077 Uiso 1 1 calc R U . . .
C63 C 0.7453(4) 0.4215(2) 0.63831(19) 0.0701(13) Uani 1 1 d . . . . .
H63 H 0.828510 0.406684 0.634279 0.084 Uiso 1 1 calc R U . . .
C48 C 0.1121(4) 0.50420(16) 0.64478(17) 0.0536(9) Uani 1 1 d . . . . .
C49 C 0.0803(4) 0.49159(17) 0.69033(17) 0.0581(10) Uani 1 1 d . . . . .
H49 H 0.072525 0.516949 0.713298 0.070 Uiso 1 1 calc R U . . .
C66 C 0.4416(4) 0.27900(19) 0.64760(16) 0.0588(10) Uani 1 1 d . . . . .
H66 H 0.351496 0.271961 0.650988 0.071 Uiso 1 1 calc R U . . .
C1 C 0.3880(5) 0.68198(17) 0.58619(17) 0.0595(10) Uani 1 1 d . . . . .
C59 C 0.5135(4) 0.4147(2) 0.65169(17) 0.0600(11) Uani 1 1 d . . . . .
C10 C 0.4561(6) 0.71118(19) 0.55192(18) 0.0664(12) Uani 1 1 d . . . . .
C5 C 0.4449(6) 0.69794(19) 0.50342(18) 0.0657(11) Uani 1 1 d . . . . .
C61 C 0.6109(5) 0.4947(2) 0.64364(18) 0.0672(12) Uani 1 1 d . . . . .
C35 C 0.1520(5) 0.06830(18) 0.72183(17) 0.0590(10) Uani 1 1 d . . . . .
H35 H 0.101427 0.089504 0.741218 0.071 Uiso 1 1 calc R U . . .
C36 C 0.2122(5) 0.02718(19) 0.74012(17) 0.0628(11) Uani 1 1 d . . . . .
H36 H 0.204827 0.020518 0.772631 0.075 Uiso 1 1 calc R U . . .
C11 C 0.4015(6) 0.6942(2) 0.63690(19) 0.0744(14) Uani 1 1 d . U . . .
C32 C 0.1691(5) 0.0317(2) 0.56064(19) 0.0694(13) Uani 1 1 d . . . . .
C42 C 0.2952(4) 0.00495(17) 0.66273(17) 0.0561(9) Uani 1 1 d . . . . .
C37 C 0.2850(4) -0.00544(18) 0.71169(18) 0.0592(10) Uani 1 1 d . . . . .
C55 C 0.0330(5) 0.26931(18) 0.70190(16) 0.0604(10) Uani 1 1 d . . . . .
H55 H 0.018046 0.247596 0.727551 0.072 Uiso 1 1 calc R U . . .
C62 C 0.7316(5) 0.4722(2) 0.6376(2) 0.0718(14) Uani 1 1 d . . . . .
H62 H 0.806281 0.492467 0.632783 0.086 Uiso 1 1 calc R U . . .
C60 C 0.4995(5) 0.4657(2) 0.65060(18) 0.0654(12) Uani 1 1 d . . . . .
H60 H 0.416496 0.480756 0.654461 0.079 Uiso 1 1 calc R U . . .
C68 C 0.6642(4) 0.2518(2) 0.63701(18) 0.0619(11) Uani 1 1 d . . . . .
H68 H 0.725242 0.225550 0.633339 0.074 Uiso 1 1 calc R U . . .
C22 C 0.5159(7) 0.5784(2) 0.65840(17) 0.0778(16) Uani 1 1 d . . . . .
C4 C 0.3690(5) 0.65625(17) 0.49096(17) 0.0601(10) Uani 1 1 d . . . . .
H4A H 0.365362 0.646051 0.459182 0.072 Uiso 1 1 calc R U . . .
C56 C 0.0372(5) 0.32000(17) 0.70904(16) 0.0586(10) Uani 1 1 d . . . . .
H56 H 0.026225 0.333195 0.739602 0.070 Uiso 1 1 calc R U . . .
C79 C -0.0562(6) 0.17081(19) 0.8039(2) 0.0728(14) Uani 1 1 d . . . . .
H79A H -0.147943 0.168658 0.814325 0.087 Uiso 1 1 calc R U . . .
H79B H -0.054941 0.180120 0.770387 0.087 Uiso 1 1 calc R U . . .
C6 C 0.5091(7) 0.7270(2) 0.4697(2) 0.0820(17) Uani 1 1 d . . . . .
H6 H 0.502849 0.718322 0.437556 0.098 Uiso 1 1 calc R U . . .
C25 C 0.3270(7) 0.1110(3) 0.52954(19) 0.0861(17) Uani 1 1 d . . . . .
H25 H 0.381631 0.137358 0.519331 0.103 Uiso 1 1 calc R U . . .
C12 C 0.4754(8) 0.6636(2) 0.66465(19) 0.0874(18) Uani 1 1 d . U . . .
C27 C 0.1741(7) 0.0451(3) 0.5126(2) 0.0876(18) Uani 1 1 d . . . . .
C41 C 0.3696(5) -0.02842(19) 0.6347(2) 0.0666(12) Uani 1 1 d . . . . .
H41 H 0.379716 -0.022002 0.602272 0.080 Uiso 1 1 calc R U . . .
C20 C 0.3393(8) 0.7373(2) 0.6563(2) 0.0911(19) Uani 1 1 d . U . . .
C38 C 0.3478(5) -0.04739(19) 0.7303(2) 0.0684(12) Uani 1 1 d . . . . .
H38 H 0.342683 -0.053878 0.762893 0.082 Uiso 1 1 calc R U . . .
C9 C 0.5321(7) 0.7530(2) 0.5632(2) 0.0820(17) Uani 1 1 d . . . . .
H9 H 0.543254 0.761945 0.595046 0.098 Uiso 1 1 calc R U . . .
C82 C 0.1353(7) 0.1336(2) 0.8294(2) 0.0793(15) Uani 1 1 d . . . . .
H82A H 0.203351 0.118825 0.809225 0.095 Uiso 1 1 calc R U . . .
H82B H 0.143739 0.119645 0.861318 0.095 Uiso 1 1 calc R U . . .
C40 C 0.4262(6) -0.0692(2) 0.6538(3) 0.0803(16) Uani 1 1 d . . . . .
H40 H 0.473387 -0.091522 0.634425 0.096 Uiso 1 1 calc R U . . .
C39 C 0.4158(6) -0.0789(2) 0.7021(2) 0.0775(14) Uani 1 1 d . . . . .
H39 H 0.456486 -0.107493 0.715107 0.093 Uiso 1 1 calc R U . . .
C26 C 0.2554(9) 0.0841(3) 0.49856(19) 0.102(2) Uani 1 1 d . . . . .
H26 H 0.260716 0.092140 0.466260 0.122 Uiso 1 1 calc R U . . .
C15 C 0.3576(11) 0.7471(3) 0.7056(3) 0.125(3) Uani 1 1 d . U . . .
C28 C 0.0934(10) 0.0183(4) 0.4804(3) 0.113(3) Uani 1 1 d . . . . .
H28 H 0.089940 0.028314 0.448583 0.136 Uiso 1 1 calc R U . . .
C16 C 0.2927(15) 0.7896(4) 0.7245(4) 0.147(4) Uani 1 1 d . U . . .
H16 H 0.298118 0.795261 0.757211 0.176 Uiso 1 1 calc R U . . .
C8 C 0.5896(8) 0.7807(3) 0.5295(2) 0.096(2) Uani 1 1 d . . . . .
H8 H 0.637142 0.809609 0.538005 0.115 Uiso 1 1 calc R U . . .
C19 C 0.2664(7) 0.7715(2) 0.6297(3) 0.097(2) Uani 1 1 d . U . . .
H19 H 0.256512 0.766209 0.597026 0.116 Uiso 1 1 calc R U . . .
C31 C 0.0904(6) -0.0083(2) 0.5745(2) 0.0817(16) Uani 1 1 d . . . . .
H31 H 0.086008 -0.017085 0.606624 0.098 Uiso 1 1 calc R U . . .
C7 C 0.5801(9) 0.7675(3) 0.4827(2) 0.101(2) Uani 1 1 d . . . . .
H7 H 0.623423 0.786740 0.459662 0.122 Uiso 1 1 calc R U . . .
C74 C 0.4149(7) 0.5727(3) 0.8056(3) 0.0913(18) Uani 1 1 d . U . . .
H74A H 0.457282 0.552434 0.830189 0.110 Uiso 0.575(17) 1 calc R U P A 1
H74B H 0.479584 0.581876 0.781450 0.110 Uiso 0.575(17) 1 calc R U P A 1
H74C H 0.479964 0.561179 0.828746 0.110 Uiso 0.425(17) 1 calc R U P A 2
H74D H 0.463167 0.583300 0.777361 0.110 Uiso 0.425(17) 1 calc R U P A 2
C81 C 0.1465(9) 0.1894(3) 0.8303(4) 0.123(3) Uani 1 1 d . . . . .
H81A H 0.195029 0.200539 0.858307 0.147 Uiso 1 1 calc R U . . .
H81B H 0.191944 0.201626 0.802029 0.147 Uiso 1 1 calc R U . . .
C80 C 0.0143(10) 0.2073(2) 0.8315(3) 0.107(3) Uani 1 1 d . . . . .
H80A H 0.007562 0.240846 0.817519 0.128 Uiso 1 1 calc R U . . .
H80B H -0.019068 0.208464 0.864002 0.128 Uiso 1 1 calc R U . . .
C13 C 0.4948(13) 0.6734(3) 0.7125(2) 0.131(4) Uani 1 1 d . U . . .
H13 H 0.548918 0.652773 0.731158 0.158 Uiso 1 1 calc R U . . .
C18 C 0.2087(9) 0.8129(3) 0.6504(4) 0.125(3) Uani 1 1 d . U . . .
H18 H 0.158029 0.835476 0.632439 0.150 Uiso 1 1 calc R U . . .
C83 C 0.7144(11) 0.6269(4) 0.5407(3) 0.125(3) Uani 1 1 d . . . . .
H83A H 0.720898 0.658073 0.559032 0.150 Uiso 1 1 calc R U . . .
H83B H 0.621142 0.619262 0.535694 0.150 Uiso 1 1 calc R U . . .
C73 C 0.2998(17) 0.5474(7) 0.7853(8) 0.100(5) Uani 0.575(17) 1 d . U P A 1
H73A H 0.249762 0.529206 0.809465 0.120 Uiso 0.575(17) 1 calc R U P A 1
H73B H 0.325119 0.523983 0.760141 0.120 Uiso 0.575(17) 1 calc R U P A 1
C17 C 0.2281(12) 0.8204(4) 0.6999(5) 0.149(4) Uani 1 1 d . U . . .
H17 H 0.191781 0.849004 0.714400 0.179 Uiso 1 1 calc R U . . .
C14 C 0.4302(14) 0.7155(3) 0.7319(2) 0.147(4) Uani 1 1 d . U . . .
H14 H 0.438271 0.721731 0.764499 0.176 Uiso 1 1 calc R U . . .
C29 C 0.0212(9) -0.0216(4) 0.4952(3) 0.117(3) Uani 1 1 d . . . . .
H29 H -0.027978 -0.040253 0.473173 0.141 Uiso 1 1 calc R U . . .
C86 C 0.8785(9) 0.5680(5) 0.5373(3) 0.136(4) Uani 1 1 d . . . . .
H86A H 0.959773 0.567543 0.555864 0.164 Uiso 1 1 calc R U . . .
H86B H 0.857839 0.533354 0.528226 0.164 Uiso 1 1 calc R U . . .
C30 C 0.0192(8) -0.0352(3) 0.5423(3) 0.107(2) Uani 1 1 d . . . . .
H30 H -0.031103 -0.062949 0.552229 0.129 Uiso 1 1 calc R U . . .
C76 C 0.2415(9) 0.3837(5) 0.8037(5) 0.152(4) Uani 1 1 d . U . . .
H76A H 0.216423 0.385614 0.770356 0.183 Uiso 1 1 calc R U . . .
H76B H 0.312253 0.407950 0.809478 0.183 Uiso 1 1 calc R U . . .
C71 C 0.2338(11) 0.6274(6) 0.8038(5) 0.087(3) Uani 0.575(17) 1 d . U P A 1
H71A H 0.235243 0.661678 0.791192 0.105 Uiso 0.575(17) 1 calc R U P A 1
H71B H 0.160504 0.624135 0.826039 0.105 Uiso 0.575(17) 1 calc R U P A 1
C84 C 0.7834(12) 0.6326(5) 0.4942(4) 0.144(4) Uani 1 1 d . . . . .
H84A H 0.814681 0.667158 0.489882 0.173 Uiso 1 1 calc R U . . .
H84B H 0.724947 0.623870 0.467981 0.173 Uiso 1 1 calc R U . . .
C90 C 0.3462(12) 0.2823(5) 0.4704(3) 0.138(4) Uani 1 1 d . U . . .
H90A H 0.255933 0.279260 0.458676 0.166 Uiso 0.537(18) 1 calc R U P B 1
H90B H 0.386519 0.248812 0.470150 0.166 Uiso 0.537(18) 1 calc R U P B 1
H90C H 0.318087 0.252083 0.453367 0.166 Uiso 0.463(18) 1 calc R U P B 2
H90D H 0.269589 0.298782 0.484544 0.166 Uiso 0.463(18) 1 calc R U P B 2
O10 O 0.1308(16) 0.3610(4) 0.8714(4) 0.218(5) Uani 1 1 d . U . . .
C77 C 0.233(2) 0.3259(5) 0.8592(5) 0.182(6) Uani 1 1 d . U . . .
H77A H 0.303284 0.328546 0.882669 0.218 Uiso 1 1 calc R U . . .
H77B H 0.196876 0.291824 0.861107 0.218 Uiso 1 1 calc R U . . .
C87 C 0.5102(13) 0.3381(5) 0.4704(3) 0.138(4) Uani 1 1 d . U . . .
H87A H 0.523646 0.373251 0.461158 0.165 Uiso 0.537(18) 1 calc R U P B 1
H87B H 0.594782 0.320556 0.468697 0.165 Uiso 0.537(18) 1 calc R U P B 1
H87C H 0.590702 0.346160 0.452901 0.165 Uiso 0.463(18) 1 calc R U P B 2
H87D H 0.474467 0.369220 0.483779 0.165 Uiso 0.463(18) 1 calc R U P B 2
C85 C 0.897(2) 0.5965(4) 0.4973(5) 0.216(10) Uani 1 1 d . . . . .
H85A H 0.899519 0.574883 0.469262 0.260 Uiso 1 1 calc R U . . .
H85B H 0.980396 0.614881 0.499285 0.260 Uiso 1 1 calc R U . . .
C78 C 0.2862(14) 0.3324(5) 0.8155(5) 0.159(4) Uani 1 1 d . U . . .
H78A H 0.252174 0.307620 0.792983 0.190 Uiso 1 1 calc R U . . .
H78B H 0.382334 0.330249 0.816443 0.190 Uiso 1 1 calc R U . . .
C75 C 0.117(2) 0.3962(7) 0.8366(6) 0.209(7) Uani 1 1 d . U . . .
H75A H 0.122447 0.430372 0.849387 0.251 Uiso 1 1 calc R U . . .
H75B H 0.034514 0.392086 0.819454 0.251 Uiso 1 1 calc R U . . .
C72 C 0.2240(12) 0.5909(6) 0.7663(7) 0.118(6) Uani 0.575(17) 1 d . U P A 1
H72A H 0.263316 0.603537 0.737015 0.141 Uiso 0.575(17) 1 calc R U P A 1
H72B H 0.132180 0.581678 0.760268 0.141 Uiso 0.575(17) 1 calc R U P A 1
C89 C 0.346(2) 0.3011(9) 0.5155(5) 0.138(7) Uani 0.537(18) 1 d . U P B 1
H89A H 0.354805 0.273825 0.538502 0.166 Uiso 0.537(18) 1 calc R U P B 1
H89B H 0.263030 0.318853 0.521708 0.166 Uiso 0.537(18) 1 calc R U P B 1
C88 C 0.455(2) 0.3352(8) 0.5188(5) 0.129(6) Uani 0.537(18) 1 d . U P B 1
H88A H 0.521281 0.322326 0.541015 0.155 Uiso 0.537(18) 1 calc R U P B 1
H88B H 0.426144 0.368331 0.529603 0.155 Uiso 0.537(18) 1 calc R U P B 1
C71A C 0.215(2) 0.6012(11) 0.8159(16) 0.141(8) Uani 0.425(17) 1 d . U P A 2
H71C H 0.160814 0.613257 0.842174 0.170 Uiso 0.425(17) 1 calc R U P A 2
H71D H 0.184883 0.618288 0.787218 0.170 Uiso 0.425(17) 1 calc R U P A 2
C72A C 0.1943(19) 0.5506(8) 0.8106(10) 0.121(7) Uani 0.425(17) 1 d . U P A 2
H72C H 0.125007 0.544074 0.787376 0.145 Uiso 0.425(17) 1 calc R U P A 2
H72D H 0.169461 0.535124 0.840757 0.145 Uiso 0.425(17) 1 calc R U P A 2
C73A C 0.332(2) 0.5297(9) 0.7928(10) 0.092(5) Uani 0.425(17) 1 d . U P A 2
H73C H 0.357643 0.499056 0.809519 0.110 Uiso 0.425(17) 1 calc R U P A 2
H73D H 0.331870 0.523537 0.758654 0.110 Uiso 0.425(17) 1 calc R U P A 2
O14 O 0.110(2) 0.4900(9) 0.4768(7) 0.280(10) Uiso 0.784(14) 1 d D U P C 1
C89A C 0.459(3) 0.2698(12) 0.5096(7) 0.151(8) Uani 0.463(18) 1 d . U P B 2
H89C H 0.422270 0.269128 0.541562 0.181 Uiso 0.463(18) 1 calc R U P B 2
H89D H 0.501909 0.237549 0.503048 0.181 Uiso 0.463(18) 1 calc R U P B 2
C88A C 0.535(4) 0.3045(14) 0.5048(11) 0.162(9) Uani 0.463(18) 1 d . U P B 2
H88C H 0.622820 0.290381 0.498984 0.194 Uiso 0.463(18) 1 calc R U P B 2
H88D H 0.539464 0.322727 0.534800 0.194 Uiso 0.463(18) 1 calc R U P B 2
C92 C 0.252(3) 0.4396(9) 0.4305(10) 0.253(12) Uiso 0.784(14) 1 d D U P C 1
H92A H 0.209386 0.414429 0.410445 0.304 Uiso 0.784(14) 1 calc R U P C 1
H92B H 0.344507 0.430152 0.435136 0.304 Uiso 0.784(14) 1 calc R U P C 1
C91 C 0.182(4) 0.4452(9) 0.4771(9) 0.286(14) Uiso 0.784(14) 1 d D U P C 1
H91A H 0.122480 0.416630 0.481938 0.343 Uiso 0.784(14) 1 calc R U P C 1
H91B H 0.245867 0.445633 0.502933 0.343 Uiso 0.784(14) 1 calc R U P C 1
C94 C 0.164(3) 0.5245(7) 0.4429(9) 0.231(11) Uiso 0.784(14) 1 d D U P C 1
H94A H 0.222161 0.548891 0.458386 0.277 Uiso 0.784(14) 1 calc R U P C 1
H94B H 0.094382 0.542584 0.426261 0.277 Uiso 0.784(14) 1 calc R U P C 1
C93 C 0.240(3) 0.4916(9) 0.4095(8) 0.242(11) Uiso 0.784(14) 1 d D U P C 1
H93A H 0.328181 0.505843 0.404332 0.290 Uiso 0.784(14) 1 calc R U P C 1
H93B H 0.195147 0.489906 0.379022 0.290 Uiso 0.784(14) 1 calc R U P C 1
O14A O 0.156(3) 0.4071(10) 0.4499(11) 0.134(12) Uiso 0.216(14) 1 d D U P C 2
C91A C 0.165(6) 0.4573(12) 0.4313(12) 0.145(18) Uiso 0.216(14) 1 d D U P C 2
H91C H 0.079571 0.468704 0.419522 0.174 Uiso 0.216(14) 1 calc R U P C 2
H91D H 0.229147 0.458848 0.405411 0.174 Uiso 0.216(14) 1 calc R U P C 2
C92A C 0.210(5) 0.4889(10) 0.4725(16) 0.128(15) Uiso 0.216(14) 1 d D U P C 2
H92C H 0.138960 0.494475 0.495430 0.154 Uiso 0.216(14) 1 calc R U P C 2
H92D H 0.246425 0.521172 0.462401 0.154 Uiso 0.216(14) 1 calc R U P C 2
C93A C 0.314(4) 0.4533(13) 0.4910(17) 0.145(17) Uiso 0.216(14) 1 d D U P C 2
H93C H 0.388071 0.449718 0.469044 0.174 Uiso 0.216(14) 1 calc R U P C 2
H93D H 0.346414 0.463177 0.522243 0.174 Uiso 0.216(14) 1 calc R U P C 2
C94A C 0.229(4) 0.4071(11) 0.4927(11) 0.104(11) Uiso 0.216(14) 1 d D U P C 2
H94C H 0.283692 0.376796 0.495028 0.125 Uiso 0.216(14) 1 calc R U P C 2
H94D H 0.170127 0.408286 0.520045 0.125 Uiso 0.216(14) 1 calc R U P C 2

loop_
_atom_site_aniso_label
_atom_site_aniso_U_11
_atom_site_aniso_U_22
_atom_site_aniso_U_33
_atom_site_aniso_U_23
_atom_site_aniso_U_13
_atom_site_aniso_U_12
O7 0.0605(16) 0.0510(15) 0.0554(15) 0.0015(12) -0.0036(13) 0.0026(12)
O1 0.0601(16) 0.0489(15) 0.0666(18) -0.0086(14) 0.0132(14) -0.0067(13)
O11 0.0658(18) 0.0560(16) 0.0631(17) 0.0064(14) 0.0089(15) 0.0055(14)
O5 0.0657(18) 0.075(2) 0.0521(15) 0.0037(15) -0.0080(14) -0.0138(16)
O2 0.0559(15) 0.0505(15) 0.077(2) -0.0072(15) 0.0163(15) -0.0014(13)
O8 0.0643(17) 0.0647(18) 0.0569(17) 0.0020(14) -0.0113(14) 0.0048(15)
O6 0.0536(16) 0.085(2) 0.067(2) 0.0061(18) -0.0130(15) -0.0090(16)
N4 0.0511(17) 0.0513(17) 0.0551(18) 0.0058(15) -0.0054(15) -0.0046(14)
O3 0.106(3) 0.074(2) 0.0567(18) 0.0066(17) -0.0039(19) -0.022(2)
N1 0.0483(17) 0.0512(18) 0.075(2) -0.0079(17) 0.0140(17) -0.0059(14)
O4 0.131(4) 0.079(2) 0.0558(19) -0.0035(17) 0.013(2) -0.029(2)
N3 0.0519(18) 0.071(2) 0.064(2) 0.0009(19) -0.0066(17) -0.0060(17)
C21 0.051(2) 0.050(2) 0.063(2) -0.0094(19) 0.0067(18) -0.0030(17)
C52 0.0346(15) 0.054(2) 0.052(2) 0.0005(16) -0.0024(14) 0.0000(14)
C46 0.0388(16) 0.055(2) 0.053(2) -0.0023(16) 0.0005(15) -0.0031(15)
C34 0.0496(19) 0.054(2) 0.055(2) 0.0033(18) 0.0022(17) 0.0006(17)
C53 0.0373(16) 0.058(2) 0.0499(19) 0.0013(17) 0.0007(14) -0.0043(15)
C54 0.0430(18) 0.055(2) 0.055(2) 0.0054(17) -0.0022(16) -0.0024(16)
N2 0.069(2) 0.087(3) 0.072(3) 0.013(2) -0.011(2) -0.022(2)
C45 0.0367(16) 0.057(2) 0.056(2) -0.0007(17) 0.0016(15) -0.0030(15)
O13 0.097(3) 0.131(4) 0.068(2) -0.001(2) 0.022(2) -0.006(3)
C43 0.052(2) 0.082(3) 0.051(2) 0.006(2) 0.0025(19) -0.011(2)
O9 0.078(3) 0.090(3) 0.161(5) -0.002(3) -0.043(3) 0.001(2)
C44 0.0501(19) 0.054(2) 0.053(2) 0.0018(17) 0.0013(17) -0.0020(17)
C65 0.0377(17) 0.079(3) 0.051(2) 0.005(2) -0.0051(15) -0.0012(18)
O12 0.093(3) 0.128(4) 0.077(3) 0.025(3) -0.004(2) -0.010(3)
C33 0.052(2) 0.058(2) 0.054(2) -0.0025(18) -0.0011(18) -0.0049(17)
C57 0.0484(19) 0.054(2) 0.0510(19) -0.0014(17) 0.0006(16) -0.0035(16)
C51 0.0370(16) 0.059(2) 0.052(2) -0.0007(17) 0.0022(15) -0.0014(15)
C67 0.0421(19) 0.080(3) 0.053(2) 0.001(2) -0.0055(17) -0.0025(19)
C58 0.0395(18) 0.088(3) 0.051(2) 0.007(2) -0.0074(16) -0.0074(19)
C23 0.055(2) 0.068(3) 0.050(2) -0.0076(19) -0.0032(18) -0.0022(19)
C47 0.0474(19) 0.056(2) 0.054(2) 0.0019(17) 0.0019(17) -0.0039(17)
C64 0.0381(17) 0.081(3) 0.049(2) 0.002(2) -0.0061(16) -0.0039(18)
C3 0.065(2) 0.047(2) 0.060(2) -0.0062(18) -0.003(2) 0.0046(19)
C2 0.059(2) 0.047(2) 0.062(2) -0.0056(18) 0.0092(19) 0.0008(17)
C50 0.058(2) 0.069(3) 0.048(2) -0.0033(19) 0.0059(18) -0.005(2)
C24 0.064(2) 0.079(3) 0.048(2) -0.004(2) -0.0030(19) -0.008(2)
C69 0.0383(18) 0.092(3) 0.061(3) 0.003(2) -0.0013(17) -0.002(2)
C70 0.0358(18) 0.079(3) 0.078(3) 0.006(2) -0.0038(18) -0.0033(19)
C63 0.043(2) 0.096(4) 0.072(3) 0.015(3) -0.010(2) -0.018(2)
C48 0.0431(18) 0.052(2) 0.066(2) -0.0051(18) 0.0036(18) -0.0016(16)
C49 0.054(2) 0.060(2) 0.060(2) -0.0108(19) 0.0101(19) -0.0027(18)
C66 0.0392(18) 0.077(3) 0.060(2) -0.003(2) -0.0035(17) -0.0057(18)
C1 0.062(2) 0.055(2) 0.061(2) -0.0108(19) 0.010(2) -0.0115(19)
C59 0.0416(19) 0.081(3) 0.057(2) 0.004(2) -0.0071(17) -0.0026(19)
C10 0.076(3) 0.063(3) 0.060(3) -0.008(2) 0.015(2) -0.010(2)
C5 0.080(3) 0.060(2) 0.057(2) -0.007(2) 0.008(2) -0.002(2)
C61 0.062(3) 0.079(3) 0.060(3) 0.013(2) -0.014(2) -0.018(2)
C35 0.062(2) 0.061(2) 0.054(2) 0.0045(19) 0.0080(19) 0.009(2)
C36 0.070(3) 0.067(3) 0.051(2) 0.007(2) 0.008(2) 0.007(2)
C11 0.095(4) 0.070(3) 0.059(3) -0.018(2) 0.027(3) -0.034(3)
C32 0.068(3) 0.082(3) 0.058(3) -0.020(2) -0.006(2) -0.006(2)
C42 0.051(2) 0.055(2) 0.062(2) -0.0021(19) 0.0018(18) -0.0018(18)
C37 0.055(2) 0.057(2) 0.066(3) 0.004(2) 0.0041(19) 0.0009(19)
C55 0.070(3) 0.061(2) 0.051(2) 0.0092(19) 0.007(2) -0.008(2)
C62 0.052(2) 0.095(4) 0.068(3) 0.017(3) -0.012(2) -0.025(2)
C60 0.051(2) 0.085(3) 0.060(2) 0.011(2) -0.0117(19) -0.008(2)
C68 0.0432(19) 0.079(3) 0.063(3) -0.002(2) -0.0012(18) 0.000(2)
C22 0.107(4) 0.081(3) 0.046(2) 0.007(2) -0.011(3) -0.026(3)
C4 0.077(3) 0.050(2) 0.053(2) -0.0051(18) 0.002(2) 0.004(2)
C56 0.066(2) 0.060(2) 0.050(2) 0.0006(18) 0.0079(19) -0.005(2)
C79 0.076(3) 0.066(3) 0.077(3) 0.020(3) 0.015(3) 0.015(2)
C6 0.115(5) 0.073(3) 0.058(3) -0.009(2) 0.018(3) -0.015(3)
C25 0.096(4) 0.113(5) 0.049(3) 0.009(3) 0.001(3) -0.019(4)
C12 0.130(5) 0.082(3) 0.050(2) -0.006(2) 0.011(3) -0.045(3)
C27 0.092(4) 0.113(5) 0.059(3) -0.022(3) -0.010(3) -0.011(4)
C41 0.064(3) 0.063(3) 0.073(3) -0.008(2) 0.007(2) 0.000(2)
C20 0.119(5) 0.075(3) 0.080(3) -0.032(3) 0.047(3) -0.049(3)
C38 0.070(3) 0.063(3) 0.073(3) 0.009(2) -0.002(2) 0.006(2)
C9 0.095(4) 0.083(3) 0.068(3) -0.018(3) 0.024(3) -0.036(3)
C82 0.085(4) 0.067(3) 0.086(4) -0.001(3) -0.015(3) 0.009(3)
C40 0.068(3) 0.066(3) 0.106(5) -0.012(3) 0.003(3) 0.014(2)
C39 0.075(3) 0.064(3) 0.093(4) 0.001(3) -0.001(3) 0.013(2)
C26 0.135(6) 0.132(6) 0.039(2) -0.008(3) -0.007(3) -0.001(5)
C15 0.206(8) 0.092(4) 0.076(4) -0.035(3) 0.071(4) -0.080(5)
C28 0.128(6) 0.149(7) 0.062(3) -0.034(4) -0.021(4) 0.013(6)
C16 0.219(11) 0.105(5) 0.116(6) -0.063(5) 0.099(6) -0.093(6)
C8 0.121(5) 0.087(4) 0.079(4) -0.013(3) 0.029(4) -0.047(4)
C19 0.097(4) 0.076(3) 0.118(5) -0.046(3) 0.043(4) -0.029(3)
C31 0.079(3) 0.085(4) 0.081(4) -0.020(3) -0.012(3) -0.018(3)
C7 0.140(6) 0.088(4) 0.077(4) -0.002(3) 0.039(4) -0.036(4)
C74 0.085(4) 0.083(4) 0.105(5) 0.005(3) -0.014(4) -0.004(3)
C81 0.104(5) 0.081(4) 0.183(10) -0.037(5) -0.018(6) -0.011(4)
C80 0.153(7) 0.062(3) 0.105(5) -0.016(3) -0.009(5) 0.029(4)
C13 0.246(11) 0.097(4) 0.051(3) 0.000(3) 0.000(5) -0.070(6)
C18 0.105(5) 0.095(4) 0.174(7) -0.074(5) 0.060(5) -0.033(4)
C83 0.131(7) 0.138(7) 0.106(6) 0.053(6) -0.009(5) -0.006(6)
C73 0.067(7) 0.113(10) 0.119(12) -0.037(9) 0.000(7) -0.006(7)
C17 0.148(8) 0.113(6) 0.186(9) -0.093(6) 0.105(7) -0.066(5)
C14 0.271(11) 0.116(5) 0.053(3) -0.027(3) 0.046(5) -0.099(6)
C29 0.096(5) 0.142(7) 0.114(6) -0.049(6) -0.024(5) -0.022(5)
C86 0.090(5) 0.238(12) 0.082(5) 0.023(6) 0.004(4) 0.014(7)
C30 0.105(5) 0.116(5) 0.101(5) -0.042(4) -0.016(4) -0.026(4)
C76 0.086(5) 0.159(8) 0.212(11) 0.078(8) -0.039(6) -0.017(5)
C71 0.053(5) 0.100(8) 0.108(8) -0.005(7) -0.013(5) 0.001(5)
C84 0.139(8) 0.179(10) 0.114(7) 0.058(7) -0.004(6) -0.032(8)
C90 0.143(8) 0.188(9) 0.084(5) 0.002(5) 0.029(5) -0.058(7)
O10 0.303(14) 0.212(9) 0.139(7) 0.059(7) 0.027(8) 0.086(9)
C77 0.271(17) 0.139(9) 0.136(9) 0.019(7) 0.019(10) 0.062(10)
C87 0.162(9) 0.162(8) 0.089(5) -0.022(5) 0.020(5) -0.060(7)
C85 0.34(2) 0.127(8) 0.184(12) 0.061(9) 0.152(15) 0.079(12)
C78 0.151(9) 0.143(8) 0.182(10) 0.054(8) -0.015(8) -0.034(7)
C75 0.208(14) 0.257(16) 0.161(11) 0.094(11) 0.007(10) 0.034(12)
C72 0.064(6) 0.137(11) 0.151(12) -0.061(9) -0.030(7) 0.016(6)
C89 0.159(14) 0.190(16) 0.065(6) -0.015(8) 0.042(8) -0.051(12)
C88 0.166(15) 0.156(14) 0.065(6) -0.026(8) 0.030(8) -0.041(11)
C71A 0.079(8) 0.117(11) 0.23(2) -0.009(15) -0.048(12) 0.015(9)
C72A 0.078(8) 0.119(12) 0.166(17) -0.021(13) -0.023(10) -0.010(8)
C73A 0.077(11) 0.097(10) 0.102(11) 0.014(9) -0.015(9) -0.012(7)
C89A 0.182(17) 0.198(18) 0.072(9) 0.043(11) 0.013(10) -0.051(14)
C88A 0.174(18) 0.195(19) 0.117(14) 0.011(12) -0.016(13) -0.049(14)

loop_
_atom_type_symbol
_atom_type_description
_atom_type_scat_dispersion_real
_atom_type_scat_dispersion_imag
_atom_type_scat_source
C C 0.0181 0.0091 'International Tables Vol C Tables 4.2.6.8 and 6.1.1.4'
H H 0.0000 0.0000 'International Tables Vol C Tables 4.2.6.8 and 6.1.1.4'
N N 0.0311 0.0180 'International Tables Vol C Tables 4.2.6.8 and 6.1.1.4'
O O 0.0492 0.0322 'International Tables Vol C Tables 4.2.6.8 and 6.1.1.4'

loop_
_exptl_crystal_face_index_h
_exptl_crystal_face_index_k
_exptl_crystal_face_index_l
_exptl_crystal_face_perp_dist
1 0 0 0.0857
-1 0 0 0.1051
0 1 0 0.0250
0 4 -18 0.0174
0 -4 18 0.0174
0 12 -13 0.0192
0 -12 13 0.0154
0 -17 -3 0.0107
0 8 16 0.0272
0 -8 -16 0.0098
0 17 -5 0.0172

loop_
_geom_angle_atom_site_label_1
_geom_angle_atom_site_label_2
_geom_angle_atom_site_label_3
_geom_angle
_geom_angle_site_symmetry_1
_geom_angle_site_symmetry_3
_geom_angle_publ_flag
C44 O7 C34 118.1(3) . . ?
C21 O1 C2 118.0(3) . . ?
C82 O11 C79 108.8(4) . . ?
C43 O5 C24 119.0(4) . . ?
C54 N4 H4 118.5 . . ?
C44 N4 H4 118.5 . . ?
C44 N4 C54 123.0(4) . . ?
C22 O3 C12 116.6(5) . . ?
C21 N1 H1 118.5 . . ?
C21 N1 C48 122.9(4) . . ?
C48 N1 H1 118.5 . . ?
C43 N3 H3 117.7 . . ?
C43 N3 C67 124.6(4) . . ?
C67 N3 H3 117.7 . . ?
O2 C21 O1 124.3(4) . . ?
O2 C21 N1 126.4(4) . . ?
N1 C21 O1 109.3(4) . . ?
C53 C52 C57 129.2(4) . . ?
C53 C52 C51 121.0(4) . . ?
C51 C52 C57 109.8(3) . . ?
C45 C46 C57 109.8(4) . . ?
C47 C46 C45 121.4(4) . . ?
C47 C46 C57 128.8(4) . . ?
O7 C34 C35 119.4(4) . . ?
C33 C34 O7 117.9(4) . . ?
C33 C34 C35 122.4(4) . . ?
C52 C53 H53 120.3 . . ?
C52 C53 C54 119.4(4) . . ?
C54 C53 H53 120.3 . . ?
C53 C54 N4 119.8(4) . . ?
C53 C54 C55 120.1(4) . . ?
C55 C54 N4 120.0(4) . . ?
C61 N2 H2 116.8 . . ?
C22 N2 H2 116.8 . . ?
C22 N2 C61 126.4(5) . . ?
C46 C45 C51 108.9(4) . . ?
C50 C45 C46 118.9(4) . . ?
C50 C45 C51 132.2(4) . . ?
C87 O13 C90 105.8(7) . . ?
O6 C43 O5 123.2(4) . . ?
O6 C43 N3 127.7(5) . . ?
N3 C43 O5 109.1(4) . . ?
C74 O9 C71A 99.4(13) . . ?
C71 O9 C74 115.0(8) . . ?
O8 C44 O7 124.5(4) . . ?
O8 C44 N4 126.9(4) . . ?
N4 C44 O7 108.6(4) . . ?
C64 C65 C70 110.1(4) . . ?
C66 C65 C64 120.5(4) . . ?
C66 C65 C70 129.4(4) . . ?
C86 O12 C83 109.7(7) . . ?
C34 C33 C23 119.7(4) . . ?
C34 C33 C42 119.0(4) . . ?
C42 C33 C23 121.3(4) . . ?
C52 C57 C46 102.4(3) . . ?
C52 C57 H57A 111.3 . . ?
C52 C57 H57B 111.3 . . ?
C46 C57 H57A 111.3 . . ?
C46 C57 H57B 111.3 . . ?
H57A C57 H57B 109.2 . . ?
C52 C51 C45 109.0(4) . . ?
C56 C51 C52 119.5(4) . . ?
C56 C51 C45 131.5(4) . . ?
N3 C67 C66 123.1(4) . . ?
N3 C67 C68 117.7(5) . . ?
C66 C67 C68 119.2(5) . . ?
C63 C58 C64 131.5(5) . . ?
C63 C58 C59 119.3(5) . . ?
C59 C58 C64 109.2(4) . . ?
C24 C23 C33 121.2(4) . . ?
C24 C23 C32 119.4(5) . . ?
C32 C23 C33 119.4(4) . . ?
C46 C47 H47 120.4 . . ?
C46 C47 C48 119.1(4) . . ?
C48 C47 H47 120.4 . . ?
C65 C64 C58 108.3(4) . . ?
C69 C64 C65 120.6(5) . . ?
C69 C64 C58 131.0(4) . . ?
C2 C3 H3A 120.1 . . ?
C4 C3 H3A 120.1 . . ?
C4 C3 C2 119.8(4) . . ?
O1 C2 C3 119.8(4) . . ?
C1 C2 O1 117.7(4) . . ?
C1 C2 C3 122.3(4) . . ?
C45 C50 H50 120.2 . . ?
C49 C50 C45 119.6(4) . . ?
C49 C50 H50 120.2 . . ?
O5 C24 C25 119.6(5) . . ?
C23 C24 O5 117.6(4) . . ?
C23 C24 C25 122.6(5) . . ?
C64 C69 H69 120.5 . . ?
C68 C69 C64 119.0(4) . . ?
C68 C69 H69 120.5 . . ?
C65 C70 H70A 111.1 . . ?
C65 C70 H70B 111.0 . . ?
C65 C70 C59 103.6(4) . . ?
H70A C70 H70B 109.0 . . ?
C59 C70 H70A 111.1 . . ?
C59 C70 H70B 111.1 . . ?
C58 C63 H63 120.4 . . ?
C62 C63 C58 119.2(5) . . ?
C62 C63 H63 120.4 . . ?
C47 C48 N1 121.7(4) . . ?
C47 C48 C49 120.1(4) . . ?
C49 C48 N1 118.2(4) . . ?
C50 C49 C48 120.7(4) . . ?
C50 C49 H49 119.6 . . ?
C48 C49 H49 119.6 . . ?
C65 C66 C67 119.1(4) . . ?
C65 C66 H66 120.5 . . ?
C67 C66 H66 120.5 . . ?
C2 C1 C10 118.8(4) . . ?
C2 C1 C11 121.4(4) . . ?
C10 C1 C11 119.8(4) . . ?
C58 C59 C70 108.8(4) . . ?
C60 C59 C58 121.5(4) . . ?
C60 C59 C70 129.6(4) . . ?
C5 C10 C1 118.9(4) . . ?
C9 C10 C1 123.4(5) . . ?
C9 C10 C5 117.6(5) . . ?
C4 C5 C10 119.0(5) . . ?
C6 C5 C10 119.2(5) . . ?
C6 C5 C4 121.8(5) . . ?
C62 C61 N2 116.7(5) . . ?
C62 C61 C60 120.3(5) . . ?
C60 C61 N2 122.7(5) . . ?
C34 C35 H35 120.5 . . ?
C36 C35 C34 118.9(4) . . ?
C36 C35 H35 120.5 . . ?
C35 C36 H36 119.3 . . ?
C35 C36 C37 121.4(4) . . ?
C37 C36 H36 119.3 . . ?
C12 C11 C1 118.8(5) . . ?
C12 C11 C20 120.4(6) . . ?
C20 C11 C1 120.8(6) . . ?
C27 C32 C23 118.5(5) . . ?
C31 C32 C23 122.3(5) . . ?
C31 C32 C27 119.2(5) . . ?
C33 C42 C37 119.4(4) . . ?
C33 C42 C41 122.8(5) . . ?
C41 C42 C37 117.8(4) . . ?
C36 C37 C42 118.8(4) . . ?
C38 C37 C36 121.7(5) . . ?
C38 C37 C42 119.6(5) . . ?
C54 C55 H55 119.9 . . ?
C56 C55 C54 120.3(4) . . ?
C56 C55 H55 119.9 . . ?
C63 C62 C61 121.4(4) . . ?
C63 C62 H62 119.3 . . ?
C61 C62 H62 119.3 . . ?
C59 C60 C61 118.2(5) . . ?
C59 C60 H60 120.9 . . ?
C61 C60 H60 120.9 . . ?
C67 C68 H68 119.3 . . ?
C69 C68 C67 121.5(5) . . ?
C69 C68 H68 119.3 . . ?
O3 C22 N2 107.5(5) . . ?
O4 C22 O3 125.2(7) . . ?
O4 C22 N2 127.4(6) . . ?
C3 C4 C5 121.0(4) . . ?
C3 C4 H4A 119.5 . . ?
C5 C4 H4A 119.5 . . ?
C51 C56 H56 120.1 . . ?
C55 C56 C51 119.8(4) . . ?
C55 C56 H56 120.1 . . ?
O11 C79 H79A 110.4 . . ?
O11 C79 H79B 110.4 . . ?
O11 C79 C80 106.4(5) . . ?
H79A C79 H79B 108.6 . . ?
C80 C79 H79A 110.4 . . ?
C80 C79 H79B 110.4 . . ?
C5 C6 H6 119.8 . . ?
C7 C6 C5 120.5(5) . . ?
C7 C6 H6 119.8 . . ?
C24 C25 H25 121.0 . . ?
C26 C25 C24 117.9(6) . . ?
C26 C25 H25 121.0 . . ?
O3 C12 C13 119.4(8) . . ?
C11 C12 O3 118.4(5) . . ?
C11 C12 C13 121.8(8) . . ?
C32 C27 C28 118.3(7) . . ?
C26 C27 C32 119.3(5) . . ?
C26 C27 C28 122.4(7) . . ?
C42 C41 H41 119.6 . . ?
C40 C41 C42 120.9(6) . . ?
C40 C41 H41 119.6 . . ?
C11 C20 C15 117.9(8) . . ?
C19 C20 C11 123.6(6) . . ?
C19 C20 C15 118.5(7) . . ?
C37 C38 H38 119.6 . . ?
C39 C38 C37 120.8(5) . . ?
C39 C38 H38 119.6 . . ?
C10 C9 H9 119.3 . . ?
C8 C9 C10 121.3(6) . . ?
C8 C9 H9 119.3 . . ?
O11 C82 H82A 110.8 . . ?
O11 C82 H82B 110.8 . . ?
O11 C82 C81 104.5(5) . . ?
H82A C82 H82B 108.9 . . ?
C81 C82 H82A 110.8 . . ?
C81 C82 H82B 110.8 . . ?
C41 C40 H40 119.6 . . ?
C41 C40 C39 120.8(5) . . ?
C39 C40 H40 119.6 . . ?
C38 C39 C40 120.2(5) . . ?
C38 C39 H39 119.9 . . ?
C40 C39 H39 119.9 . . ?
C25 C26 C27 122.2(6) . . ?
C25 C26 H26 118.9 . . ?
C27 C26 H26 118.9 . . ?
C16 C15 C20 117.0(11) . . ?
C14 C15 C20 119.8(8) . . ?
C14 C15 C16 123.2(9) . . ?
C27 C28 H28 119.8 . . ?
C29 C28 C27 120.5(8) . . ?
C29 C28 H28 119.8 . . ?
C15 C16 H16 118.2 . . ?
C17 C16 C15 123.6(10) . . ?
C17 C16 H16 118.2 . . ?
C9 C8 H8 119.5 . . ?
C9 C8 C7 120.9(6) . . ?
C7 C8 H8 119.5 . . ?
C20 C19 H19 119.4 . . ?
C18 C19 C20 121.1(9) . . ?
C18 C19 H19 119.4 . . ?
C32 C31 H31 119.3 . . ?
C30 C31 C32 121.3(7) . . ?
C30 C31 H31 119.3 . . ?
C6 C7 C8 120.4(6) . . ?
C6 C7 H7 119.8 . . ?
C8 C7 H7 119.8 . . ?
O9 C74 H74A 112.1 . . ?
O9 C74 H74B 112.1 . . ?
O9 C74 H74C 108.1 . . ?
O9 C74 H74D 108.1 . . ?
O9 C74 C73 98.4(8) . . ?
O9 C74 C73A 116.8(12) . . ?
H74A C74 H74B 109.7 . . ?
H74C C74 H74D 107.3 . . ?
C73 C74 H74A 112.1 . . ?
C73 C74 H74B 112.1 . . ?
C73A C74 H74C 108.1 . . ?
C73A C74 H74D 108.1 . . ?
C82 C81 H81A 110.7 . . ?
C82 C81 H81B 110.7 . . ?
H81A C81 H81B 108.8 . . ?
C80 C81 C82 105.1(7) . . ?
C80 C81 H81A 110.7 . . ?
C80 C81 H81B 110.7 . . ?
C79 C80 H80A 111.1 . . ?
C79 C80 H80B 111.1 . . ?
C81 C80 C79 103.4(6) . . ?
C81 C80 H80A 111.1 . . ?
C81 C80 H80B 111.1 . . ?
H80A C80 H80B 109.1 . . ?
C12 C13 H13 121.2 . . ?
C12 C13 C14 117.6(10) . . ?
C14 C13 H13 121.2 . . ?
C19 C18 H18 121.0 . . ?
C19 C18 C17 118.0(12) . . ?
C17 C18 H18 121.0 . . ?
O12 C83 H83A 110.3 . . ?
O12 C83 H83B 110.3 . . ?
O12 C83 C84 106.9(9) . . ?
H83A C83 H83B 108.6 . . ?
C84 C83 H83A 110.3 . . ?
C84 C83 H83B 110.3 . . ?
C74 C73 H73A 111.5 . . ?
C74 C73 H73B 111.5 . . ?
C74 C73 C72 101.4(13) . . ?
H73A C73 H73B 109.3 . . ?
C72 C73 H73A 111.5 . . ?
C72 C73 H73B 111.5 . . ?
C16 C17 C18 121.5(8) . . ?
C16 C17 H17 119.2 . . ?
C18 C17 H17 119.2 . . ?
C15 C14 C13 122.5(6) . . ?
C15 C14 H14 118.8 . . ?
C13 C14 H14 118.8 . . ?
C28 C29 H29 119.7 . . ?
C28 C29 C30 120.7(7) . . ?
C30 C29 H29 119.7 . . ?
O12 C86 H86A 109.4 . . ?
O12 C86 H86B 109.4 . . ?
H86A C86 H86B 108.0 . . ?
C85 C86 O12 111.2(10) . . ?
C85 C86 H86A 109.4 . . ?
C85 C86 H86B 109.4 . . ?
C31 C30 C29 119.9(8) . . ?
C31 C30 H30 120.1 . . ?
C29 C30 H30 120.1 . . ?
H76A C76 H76B 108.5 . . ?
C78 C76 H76A 110.2 . . ?
C78 C76 H76B 110.2 . . ?
C78 C76 C75 107.6(10) . . ?
C75 C76 H76A 110.2 . . ?
C75 C76 H76B 110.2 . . ?
O9 C71 H71A 111.2 . . ?
O9 C71 H71B 111.2 . . ?
O9 C71 C72 103.0(11) . . ?
H71A C71 H71B 109.1 . . ?
C72 C71 H71A 111.2 . . ?
C72 C71 H71B 111.2 . . ?
C83 C84 H84A 110.9 . . ?
C83 C84 H84B 110.9 . . ?
C83 C84 C85 104.2(8) . . ?
H84A C84 H84B 108.9 . . ?
C85 C84 H84A 110.9 . . ?
C85 C84 H84B 110.9 . . ?
O13 C90 H90A 110.0 . . ?
O13 C90 H90B 110.0 . . ?
O13 C90 H90C 112.0 . . ?
O13 C90 H90D 112.0 . . ?
O13 C90 C89A 98.9(10) . . ?
H90A C90 H90B 108.4 . . ?
H90C C90 H90D 109.7 . . ?
C89 C90 O13 108.6(11) . . ?
C89 C90 H90A 110.0 . . ?
C89 C90 H90B 110.0 . . ?
C89A C90 H90C 112.0 . . ?
C89A C90 H90D 112.0 . . ?
C75 O10 C77 110.1(13) . . ?
O10 C77 H77A 108.5 . . ?
O10 C77 H77B 108.5 . . ?
H77A C77 H77B 107.5 . . ?
C78 C77 O10 115.1(12) . . ?
C78 C77 H77A 108.5 . . ?
C78 C77 H77B 108.5 . . ?
O13 C87 H87A 110.5 . . ?
O13 C87 H87B 110.5 . . ?
O13 C87 H87C 110.6 . . ?
O13 C87 H87D 110.6 . . ?
O13 C87 C88 106.2(11) . . ?
H87A C87 H87B 108.7 . . ?
H87C C87 H87D 108.7 . . ?
C88 C87 H87A 110.5 . . ?
C88 C87 H87B 110.5 . . ?
C88A C87 O13 105.6(15) . . ?
C88A C87 H87C 110.6 . . ?
C88A C87 H87D 110.6 . . ?
C86 C85 C84 107.0(10) . . ?
C86 C85 H85A 110.3 . . ?
C86 C85 H85B 110.3 . . ?
C84 C85 H85A 110.3 . . ?
C84 C85 H85B 110.3 . . ?
H85A C85 H85B 108.6 . . ?
C76 C78 H78A 111.5 . . ?
C76 C78 H78B 111.5 . . ?
C77 C78 C76 101.5(13) . . ?
C77 C78 H78A 111.5 . . ?
C77 C78 H78B 111.5 . . ?
H78A C78 H78B 109.3 . . ?
C76 C75 H75A 111.5 . . ?
C76 C75 H75B 111.5 . . ?
O10 C75 C76 101.5(13) . . ?
O10 C75 H75A 111.5 . . ?
O10 C75 H75B 111.5 . . ?
H75A C75 H75B 109.3 . . ?
C73 C72 H72A 111.2 . . ?
C73 C72 H72B 111.2 . . ?
C71 C72 C73 102.8(14) . . ?
C71 C72 H72A 111.2 . . ?
C71 C72 H72B 111.2 . . ?
H72A C72 H72B 109.1 . . ?
C90 C89 H89A 110.4 . . ?
C90 C89 H89B 110.4 . . ?
C90 C89 C88 106.8(12) . . ?
H89A C89 H89B 108.6 . . ?
C88 C89 H89A 110.4 . . ?
C88 C89 H89B 110.4 . . ?
C87 C88 H88A 110.7 . . ?
C87 C88 H88B 110.7 . . ?
C89 C88 C87 105.3(12) . . ?
C89 C88 H88A 110.7 . . ?
C89 C88 H88B 110.7 . . ?
H88A C88 H88B 108.8 . . ?
O9 C71A H71C 108.5 . . ?
O9 C71A H71D 108.5 . . ?
H71C C71A H71D 107.5 . . ?
C72A C71A O9 115.2(18) . . ?
C72A C71A H71C 108.5 . . ?
C72A C71A H71D 108.5 . . ?
C71A C72A H72C 110.9 . . ?
C71A C72A H72D 110.9 . . ?
C71A C72A C73A 104(2) . . ?
H72C C72A H72D 109.0 . . ?
C73A C72A H72C 110.9 . . ?
C73A C72A H72D 110.9 . . ?
C74 C73A C72A 99.0(17) . . ?
C74 C73A H73C 112.0 . . ?
C74 C73A H73D 112.0 . . ?
C72A C73A H73C 112.0 . . ?
C72A C73A H73D 112.0 . . ?
H73C C73A H73D 109.7 . . ?
C91 O14 C94 110.4(10) . . ?
C90 C89A H89C 111.2 . . ?
C90 C89A H89D 111.2 . . ?
H89C C89A H89D 109.2 . . ?
C88A C89A C90 103(2) . . ?
C88A C89A H89C 111.2 . . ?
C88A C89A H89D 111.2 . . ?
C87 C88A H88C 107.8 . . ?
C87 C88A H88D 107.8 . . ?
C89A C88A C87 118(3) . . ?
C89A C88A H88C 107.8 . . ?
C89A C88A H88D 107.8 . . ?
H88C C88A H88D 107.2 . . ?
H92A C92 H92B 109.2 . . ?
C91 C92 H92A 111.3 . . ?
C91 C92 H92B 111.3 . . ?
C91 C92 C93 102.4(11) . . ?
C93 C92 H92A 111.3 . . ?
C93 C92 H92B 111.3 . . ?
O14 C91 C92 109.1(11) . . ?
O14 C91 H91A 109.9 . . ?
O14 C91 H91B 109.9 . . ?
C92 C91 H91A 109.9 . . ?
C92 C91 H91B 109.9 . . ?
H91A C91 H91B 108.3 . . ?
O14 C94 H94A 110.9 . . ?
O14 C94 H94B 110.9 . . ?
O14 C94 C93 104.3(10) . . ?
H94A C94 H94B 108.9 . . ?
C93 C94 H94A 110.9 . . ?
C93 C94 H94B 110.9 . . ?
C92 C93 H93A 109.9 . . ?
C92 C93 H93B 109.9 . . ?
C94 C93 C92 109.1(11) . . ?
C94 C93 H93A 109.9 . . ?
C94 C93 H93B 109.9 . . ?
H93A C93 H93B 108.3 . . ?
C94A O14A C91A 106.2(11) . . ?
O14A C91A H91C 110.8 . . ?
O14A C91A H91D 110.8 . . ?
O14A C91A C92A 104.7(12) . . ?
H91C C91A H91D 108.9 . . ?
C92A C91A H91C 110.8 . . ?
C92A C91A H91D 110.8 . . ?
C91A C92A H92C 112.3 . . ?
C91A C92A H92D 112.3 . . ?
C91A C92A C93A 97(2) . . ?
H92C C92A H92D 109.9 . . ?
C93A C92A H92C 112.3 . . ?
C93A C92A H92D 112.3 . . ?
C92A C93A H93C 112.4 . . ?
C92A C93A H93D 112.4 . . ?
H93C C93A H93D 109.9 . . ?
C94A C93A C92A 96.9(19) . . ?
C94A C93A H93C 112.4 . . ?
C94A C93A H93D 112.4 . . ?
O14A C94A C93A 105.7(12) . . ?
O14A C94A H94C 110.6 . . ?
O14A C94A H94D 110.6 . . ?
C93A C94A H94C 110.6 . . ?
C93A C94A H94D 110.6 . . ?
H94C C94A H94D 108.7 . . ?

loop_
_geom_bond_atom_site_label_1
_geom_bond_atom_site_label_2
_geom_bond_distance
_geom_bond_site_symmetry_2
_geom_bond_publ_flag
O7 C34 1.388(5) . ?
O7 C44 1.374(5) . ?
O1 C21 1.363(5) . ?
O1 C2 1.384(6) . ?
O11 C79 1.431(6) . ?
O11 C82 1.429(7) . ?
O5 C43 1.374(6) . ?
O5 C24 1.385(6) . ?
O2 C21 1.205(5) . ?
O8 C44 1.202(5) . ?
O6 C43 1.204(6) . ?
N4 H4 0.8800 . ?
N4 C54 1.411(5) . ?
N4 C44 1.353(6) . ?
O3 C22 1.350(7) . ?
O3 C12 1.394(9) . ?
N1 H1 0.8800 . ?
N1 C21 1.349(6) . ?
N1 C48 1.415(6) . ?
O4 C22 1.194(8) . ?
N3 H3 0.8800 . ?
N3 C43 1.340(6) . ?
N3 C67 1.401(6) . ?
C52 C53 1.376(6) . ?
C52 C57 1.514(6) . ?
C52 C51 1.402(6) . ?
C46 C45 1.396(6) . ?
C46 C57 1.523(6) . ?
C46 C47 1.374(6) . ?
C34 C33 1.363(6) . ?
C34 C35 1.416(6) . ?
C53 H53 0.9500 . ?
C53 C54 1.380(6) . ?
C54 C55 1.405(6) . ?
N2 H2 0.8800 . ?
N2 C61 1.403(7) . ?
N2 C22 1.383(9) . ?
C45 C51 1.458(6) . ?
C45 C50 1.392(6) . ?
O13 C90 1.435(10) . ?
O13 C87 1.395(11) . ?
O9 C74 1.440(9) . ?
O9 C71 1.371(13) . ?
O9 C71A 1.46(3) . ?
C65 C64 1.395(6) . ?
C65 C70 1.498(7) . ?
C65 C66 1.387(7) . ?
O12 C83 1.424(10) . ?
O12 C86 1.408(11) . ?
C33 C23 1.495(6) . ?
C33 C42 1.425(7) . ?
C57 H57A 0.9900 . ?
C57 H57B 0.9900 . ?
C51 C56 1.384(6) . ?
C67 C66 1.401(7) . ?
C67 C68 1.405(6) . ?
C58 C64 1.457(7) . ?
C58 C63 1.394(6) . ?
C58 C59 1.409(7) . ?
C23 C24 1.359(7) . ?
C23 C32 1.425(7) . ?
C47 H47 0.9500 . ?
C47 C48 1.384(6) . ?
C64 C69 1.383(7) . ?
C3 H3A 0.9500 . ?
C3 C2 1.410(7) . ?
C3 C4 1.364(7) . ?
C2 C1 1.363(6) . ?
C50 H50 0.9500 . ?
C50 C49 1.378(7) . ?
C24 C25 1.416(7) . ?
C69 H69 0.9500 . ?
C69 C68 1.372(7) . ?
C70 H70A 0.9900 . ?
C70 H70B 0.9900 . ?
C70 C59 1.504(7) . ?
C63 H63 0.9500 . ?
C63 C62 1.373(8) . ?
C48 C49 1.385(7) . ?
C49 H49 0.9500 . ?
C66 H66 0.9500 . ?
C1 C10 1.438(7) . ?
C1 C11 1.493(7) . ?
C59 C60 1.381(8) . ?
C10 C5 1.437(7) . ?
C10 C9 1.405(7) . ?
C5 C4 1.411(7) . ?
C5 C6 1.405(8) . ?
C61 C62 1.391(9) . ?
C61 C60 1.399(7) . ?
C35 H35 0.9500 . ?
C35 C36 1.371(7) . ?
C36 H36 0.9500 . ?
C36 C37 1.410(7) . ?
C11 C12 1.373(10) . ?
C11 C20 1.436(9) . ?
C32 C27 1.419(9) . ?
C32 C31 1.404(9) . ?
C42 C37 1.432(7) . ?
C42 C41 1.425(7) . ?
C37 C38 1.404(7) . ?
C55 H55 0.9500 . ?
C55 C56 1.379(7) . ?
C62 H62 0.9500 . ?
C60 H60 0.9500 . ?
C68 H68 0.9500 . ?
C4 H4A 0.9500 . ?
C56 H56 0.9500 . ?
C79 H79A 0.9900 . ?
C79 H79B 0.9900 . ?
C79 C80 1.453(10) . ?
C6 H6 0.9500 . ?
C6 C7 1.362(9) . ?
C25 H25 0.9500 . ?
C25 C26 1.359(10) . ?
C12 C13 1.408(8) . ?
C27 C26 1.402(11) . ?
C27 C28 1.433(10) . ?
C41 H41 0.9500 . ?
C41 C40 1.356(8) . ?
C20 C15 1.445(10) . ?
C20 C19 1.409(12) . ?
C38 H38 0.9500 . ?
C38 C39 1.362(8) . ?
C9 H9 0.9500 . ?
C9 C8 1.353(8) . ?
C82 H82A 0.9900 . ?
C82 H82B 0.9900 . ?
C82 C81 1.504(9) . ?
C40 H40 0.9500 . ?
C40 C39 1.410(10) . ?
C39 H39 0.9500 . ?
C26 H26 0.9500 . ?
C15 C16 1.429(14) . ?
C15 C14 1.359(17) . ?
C28 H28 0.9500 . ?
C28 C29 1.373(13) . ?
C16 H16 0.9500 . ?
C16 C17 1.273(19) . ?
C8 H8 0.9500 . ?
C8 C7 1.387(10) . ?
C19 H19 0.9500 . ?
C19 C18 1.393(9) . ?
C31 H31 0.9500 . ?
C31 C30 1.380(9) . ?
C7 H7 0.9500 . ?
C74 H74A 0.9900 . ?
C74 H74B 0.9900 . ?
C74 H74C 0.9900 . ?
C74 H74D 0.9900 . ?
C74 C73 1.48(2) . ?
C74 C73A 1.48(3) . ?
C81 H81A 0.9900 . ?
C81 H81B 0.9900 . ?
C81 C80 1.441(13) . ?
C80 H80A 0.9900 . ?
C80 H80B 0.9900 . ?
C13 H13 0.9500 . ?
C13 C14 1.424(15) . ?
C18 H18 0.9500 . ?
C18 C17 1.444(18) . ?
C83 H83A 0.9900 . ?
C83 H83B 0.9900 . ?
C83 C84 1.514(14) . ?
C73 H73A 0.9900 . ?
C73 H73B 0.9900 . ?
C73 C72 1.51(2) . ?
C17 H17 0.9500 . ?
C14 H14 0.9500 . ?
C29 H29 0.9500 . ?
C29 C30 1.396(14) . ?
C86 H86A 0.9900 . ?
C86 H86B 0.9900 . ?
C86 C85 1.390(14) . ?
C30 H30 0.9500 . ?
C76 H76A 0.9900 . ?
C76 H76B 0.9900 . ?
C76 C78 1.493(16) . ?
C76 C75 1.62(2) . ?
C71 H71A 0.9900 . ?
C71 H71B 0.9900 . ?
C71 C72 1.46(2) . ?
C84 H84A 0.9900 . ?
C84 H84B 0.9900 . ?
C84 C85 1.522(19) . ?
C90 H90A 0.9900 . ?
C90 H90B 0.9900 . ?
C90 H90C 0.9900 . ?
C90 H90D 0.9900 . ?
C90 C89 1.384(18) . ?
C90 C89A 1.65(3) . ?
O10 C77 1.454(18) . ?
O10 C75 1.379(15) . ?
C77 H77A 0.9900 . ?
C77 H77B 0.9900 . ?
C77 C78 1.373(19) . ?
C87 H87A 0.9900 . ?
C87 H87B 0.9900 . ?
C87 H87C 0.9900 . ?
C87 H87D 0.9900 . ?
C87 C88 1.498(17) . ?
C87 C88A 1.36(3) . ?
C85 H85A 0.9900 . ?
C85 H85B 0.9900 . ?
C78 H78A 0.9900 . ?
C78 H78B 0.9900 . ?
C75 H75A 0.9900 . ?
C75 H75B 0.9900 . ?
C72 H72A 0.9900 . ?
C72 H72B 0.9900 . ?
C89 H89A 0.9900 . ?
C89 H89B 0.9900 . ?
C89 C88 1.46(3) . ?
C88 H88A 0.9900 . ?
C88 H88B 0.9900 . ?
C71A H71C 0.9900 . ?
C71A H71D 0.9900 . ?
C71A C72A 1.39(3) . ?
C72A H72C 0.9900 . ?
C72A H72D 0.9900 . ?
C72A C73A 1.60(3) . ?
C73A H73C 0.9900 . ?
C73A H73D 0.9900 . ?
O14 C91 1.415(12) . ?
O14 C94 1.450(12) . ?
C89A H89C 0.9900 . ?
C89A H89D 0.9900 . ?
C89A C88A 1.23(3) . ?
C88A H88C 0.9900 . ?
C88A H88D 0.9900 . ?
C92 H92A 0.9900 . ?
C92 H92B 0.9900 . ?
C92 C91 1.522(13) . ?
C92 C93 1.528(13) . ?
C91 H91A 0.9900 . ?
C91 H91B 0.9900 . ?
C94 H94A 0.9900 . ?
C94 H94B 0.9900 . ?
C94 C93 1.518(13) . ?
C93 H93A 0.9900 . ?
C93 H93B 0.9900 . ?
O14A C91A 1.453(13) . ?
O14A C94A 1.438(13) . ?
C91A H91C 0.9900 . ?
C91A H91D 0.9900 . ?
C91A C92A 1.522(14) . ?
C92A H92C 0.9900 . ?
C92A H92D 0.9900 . ?
C92A C93A 1.532(14) . ?
C93A H93C 0.9900 . ?
C93A H93D 0.9900 . ?
C93A C94A 1.519(14) . ?
C94A H94C 0.9900 . ?
C94A H94D 0.9900 . ?

loop_
_geom_torsion_atom_site_label_1
_geom_torsion_atom_site_label_2
_geom_torsion_atom_site_label_3
_geom_torsion_atom_site_label_4
_geom_torsion
_geom_torsion_site_symmetry_1
_geom_torsion_site_symmetry_2
_geom_torsion_site_symmetry_3
_geom_torsion_site_symmetry_4
_geom_torsion_publ_flag
O7 C34 C33 C23 4.1(6) . . . . ?
O7 C34 C33 C42 -175.0(4) . . . . ?
O7 C34 C35 C36 176.1(4) . . . . ?
O1 C2 C1 C10 -171.0(4) . . . . ?
O1 C2 C1 C11 8.0(7) . . . . ?
O11 C79 C80 C81 32.0(9) . . . . ?
O11 C82 C81 C80 23.5(10) . . . . ?
O5 C24 C25 C26 176.4(6) . . . . ?
N4 C54 C55 C56 -178.7(4) . . . . ?
O3 C12 C13 C14 175.6(7) . . . . ?
N1 C48 C49 C50 -178.8(4) . . . . ?
N3 C67 C66 C65 -178.0(4) . . . . ?
N3 C67 C68 C69 177.6(5) . . . . ?
C21 O1 C2 C3 51.4(6) . . . . ?
C21 O1 C2 C1 -133.7(5) . . . . ?
C21 N1 C48 C47 -41.3(7) . . . . ?
C21 N1 C48 C49 140.9(5) . . . . ?
C52 C53 C54 N4 178.5(3) . . . . ?
C52 C53 C54 C55 1.0(6) . . . . ?
C52 C51 C56 C55 0.1(7) . . . . ?
C46 C45 C51 C52 -1.1(4) . . . . ?
C46 C45 C51 C56 177.1(4) . . . . ?
C46 C45 C50 C49 -2.7(6) . . . . ?
C46 C47 C48 N1 179.0(4) . . . . ?
C46 C47 C48 C49 -3.3(6) . . . . ?
C34 O7 C44 O8 0.2(6) . . . . ?
C34 O7 C44 N4 -179.2(3) . . . . ?
C34 C33 C23 C24 73.6(6) . . . . ?
C34 C33 C23 C32 -106.6(5) . . . . ?
C34 C33 C42 C37 -0.7(6) . . . . ?
C34 C33 C42 C41 -179.0(4) . . . . ?
C34 C35 C36 C37 -1.6(8) . . . . ?
C53 C52 C57 C46 -176.6(4) . . . . ?
C53 C52 C51 C45 178.1(3) . . . . ?
C53 C52 C51 C56 -0.3(6) . . . . ?
C53 C54 C55 C56 -1.2(7) . . . . ?
C54 N4 C44 O7 -172.8(4) . . . . ?
C54 N4 C44 O8 7.8(7) . . . . ?
C54 C55 C56 C51 0.7(7) . . . . ?
N2 C61 C62 C63 -175.1(5) . . . . ?
N2 C61 C60 C59 175.2(5) . . . . ?
C45 C46 C57 C52 -3.0(4) . . . . ?
C45 C46 C47 C48 0.2(6) . . . . ?
C45 C51 C56 C55 -178.0(4) . . . . ?
C45 C50 C49 C48 -0.3(7) . . . . ?
O13 C90 C89 C88 -21(3) . . . . ?
O13 C90 C89A C88A 20(3) . . . . ?
O13 C87 C88 C89 12(2) . . . . ?
O13 C87 C88A C89A -16(4) . . . . ?
C43 O5 C24 C23 -131.3(5) . . . . ?
C43 O5 C24 C25 53.0(7) . . . . ?
C43 N3 C67 C66 43.7(7) . . . . ?
C43 N3 C67 C68 -136.6(5) . . . . ?
O9 C74 C73 C72 39.0(14) . . . . ?
O9 C74 C73A C72A -4(2) . . . . ?
O9 C71 C72 C73 28.3(17) . . . . ?
O9 C71A C72A C73A -26(4) . . . . ?
C44 O7 C34 C33 -129.4(4) . . . . ?
C44 O7 C34 C35 56.6(5) . . . . ?
C44 N4 C54 C53 126.8(4) . . . . ?
C44 N4 C54 C55 -55.7(6) . . . . ?
C65 C64 C69 C68 1.7(7) . . . . ?
C65 C70 C59 C58 -2.2(5) . . . . ?
C65 C70 C59 C60 173.9(5) . . . . ?
O12 C83 C84 C85 -5.8(15) . . . . ?
O12 C86 C85 C84 -9.8(19) . . . . ?
C33 C34 C35 C36 2.3(7) . . . . ?
C33 C23 C24 O5 4.6(7) . . . . ?
C33 C23 C24 C25 -179.9(6) . . . . ?
C33 C23 C32 C27 177.8(5) . . . . ?
C33 C23 C32 C31 -0.6(8) . . . . ?
C33 C42 C37 C36 1.3(7) . . . . ?
C33 C42 C37 C38 -178.3(4) . . . . ?
C33 C42 C41 C40 179.8(5) . . . . ?
C57 C52 C53 C54 178.6(4) . . . . ?
C57 C52 C51 C45 -0.9(4) . . . . ?
C57 C52 C51 C56 -179.3(4) . . . . ?
C57 C46 C45 C51 2.6(4) . . . . ?
C57 C46 C45 C50 -176.7(4) . . . . ?
C57 C46 C47 C48 179.5(4) . . . . ?
C51 C52 C53 C54 -0.2(6) . . . . ?
C51 C52 C57 C46 2.3(4) . . . . ?
C51 C45 C50 C49 178.3(4) . . . . ?
C67 N3 C43 O5 172.8(4) . . . . ?
C67 N3 C43 O6 -7.7(8) . . . . ?
C58 C64 C69 C68 -175.2(5) . . . . ?
C58 C63 C62 C61 0.4(8) . . . . ?
C58 C59 C60 C61 -1.3(7) . . . . ?
C23 C33 C42 C37 -179.8(4) . . . . ?
C23 C33 C42 C41 1.9(7) . . . . ?
C23 C24 C25 C26 1.0(11) . . . . ?
C23 C32 C27 C26 3.3(10) . . . . ?
C23 C32 C27 C28 -175.6(7) . . . . ?
C23 C32 C31 C30 179.1(7) . . . . ?
C47 C46 C45 C51 -178.0(4) . . . . ?
C47 C46 C45 C50 2.8(6) . . . . ?
C47 C46 C57 C52 177.6(4) . . . . ?
C47 C48 C49 C50 3.4(7) . . . . ?
C64 C65 C70 C59 3.5(5) . . . . ?
C64 C65 C66 C67 0.0(7) . . . . ?
C64 C58 C63 C62 176.1(5) . . . . ?
C64 C58 C59 C70 0.3(5) . . . . ?
C64 C58 C59 C60 -176.2(4) . . . . ?
C64 C69 C68 C67 0.7(8) . . . . ?
C3 C2 C1 C10 3.7(7) . . . . ?
C3 C2 C1 C11 -177.2(5) . . . . ?
C2 O1 C21 O2 9.2(7) . . . . ?
C2 O1 C21 N1 -171.4(4) . . . . ?
C2 C3 C4 C5 -2.9(7) . . . . ?
C2 C1 C10 C5 -2.7(8) . . . . ?
C2 C1 C10 C9 176.1(6) . . . . ?
C2 C1 C11 C12 74.6(7) . . . . ?
C2 C1 C11 C20 -105.8(6) . . . . ?
C50 C45 C51 C52 178.1(4) . . . . ?
C50 C45 C51 C56 -3.7(8) . . . . ?
C24 O5 C43 O6 15.1(7) . . . . ?
C24 O5 C43 N3 -165.4(4) . . . . ?
C24 C23 C32 C27 -2.4(8) . . . . ?
C24 C23 C32 C31 179.2(6) . . . . ?
C24 C25 C26 C27 0.0(12) . . . . ?
C70 C65 C64 C58 -3.4(5) . . . . ?
C70 C65 C64 C69 179.1(4) . . . . ?
C70 C65 C66 C67 178.6(5) . . . . ?
C70 C59 C60 C61 -177.1(5) . . . . ?
C63 C58 C64 C65 -175.5(5) . . . . ?
C63 C58 C64 C69 1.7(9) . . . . ?
C63 C58 C59 C70 178.1(4) . . . . ?
C63 C58 C59 C60 1.5(7) . . . . ?
C48 N1 C21 O1 -176.3(4) . . . . ?
C48 N1 C21 O2 3.1(8) . . . . ?
C66 C65 C64 C58 175.5(4) . . . . ?
C66 C65 C64 C69 -2.1(7) . . . . ?
C66 C65 C70 C59 -175.3(5) . . . . ?
C66 C67 C68 C69 -2.7(7) . . . . ?
C1 C10 C5 C4 -1.0(8) . . . . ?
C1 C10 C5 C6 178.7(6) . . . . ?
C1 C10 C9 C8 -176.9(7) . . . . ?
C1 C11 C12 O3 5.4(8) . . . . ?
C1 C11 C12 C13 178.5(7) . . . . ?
C1 C11 C20 C15 -179.4(5) . . . . ?
C1 C11 C20 C19 -2.2(8) . . . . ?
C59 C58 C64 C65 1.9(5) . . . . ?
C59 C58 C64 C69 179.1(5) . . . . ?
C59 C58 C63 C62 -1.0(8) . . . . ?
C10 C1 C11 C12 -106.3(6) . . . . ?
C10 C1 C11 C20 73.2(7) . . . . ?
C10 C5 C4 C3 3.8(8) . . . . ?
C10 C5 C6 C7 -0.6(10) . . . . ?
C10 C9 C8 C7 -2.8(13) . . . . ?
C5 C10 C9 C8 1.9(10) . . . . ?
C5 C6 C7 C8 -0.3(13) . . . . ?
C61 N2 C22 O3 -178.1(5) . . . . ?
C61 N2 C22 O4 2.3(9) . . . . ?
C35 C34 C33 C23 178.0(4) . . . . ?
C35 C34 C33 C42 -1.1(7) . . . . ?
C35 C36 C37 C42 -0.1(8) . . . . ?
C35 C36 C37 C38 179.5(5) . . . . ?
C36 C37 C38 C39 178.9(5) . . . . ?
C11 C1 C10 C5 178.2(5) . . . . ?
C11 C1 C10 C9 -3.0(9) . . . . ?
C11 C12 C13 C14 2.6(12) . . . . ?
C11 C20 C15 C16 -178.7(6) . . . . ?
C11 C20 C15 C14 -0.9(10) . . . . ?
C11 C20 C19 C18 -179.7(6) . . . . ?
C32 C23 C24 O5 -175.2(5) . . . . ?
C32 C23 C24 C25 0.2(9) . . . . ?
C32 C27 C26 C25 -2.2(12) . . . . ?
C32 C27 C28 C29 -5.0(13) . . . . ?
C32 C31 C30 C29 -2.2(12) . . . . ?
C42 C33 C23 C24 -107.3(6) . . . . ?
C42 C33 C23 C32 72.5(6) . . . . ?
C42 C37 C38 C39 -1.4(8) . . . . ?
C42 C41 C40 C39 -1.8(9) . . . . ?
C37 C42 C41 C40 1.5(8) . . . . ?
C37 C38 C39 C40 1.2(9) . . . . ?
C62 C61 C60 C59 0.7(8) . . . . ?
C60 C61 C62 C63 -0.2(8) . . . . ?
C68 C67 C66 C65 2.3(7) . . . . ?
C22 O3 C12 C11 -121.1(6) . . . . ?
C22 O3 C12 C13 65.6(8) . . . . ?
C22 N2 C61 C62 -155.0(5) . . . . ?
C22 N2 C61 C60 30.3(8) . . . . ?
C4 C3 C2 O1 173.7(4) . . . . ?
C4 C3 C2 C1 -1.0(7) . . . . ?
C4 C5 C6 C7 179.0(7) . . . . ?
C79 O11 C82 C81 -3.6(8) . . . . ?
C6 C5 C4 C3 -175.8(6) . . . . ?
C12 O3 C22 O4 8.3(8) . . . . ?
C12 O3 C22 N2 -171.3(5) . . . . ?
C12 C11 C20 C15 0.1(8) . . . . ?
C12 C11 C20 C19 177.4(6) . . . . ?
C12 C13 C14 C15 -3.4(14) . . . . ?
C27 C32 C31 C30 0.7(10) . . . . ?
C27 C28 C29 C30 3.6(14) . . . . ?
C41 C42 C37 C36 179.7(5) . . . . ?
C41 C42 C37 C38 0.1(7) . . . . ?
C41 C40 C39 C38 0.4(9) . . . . ?
C20 C11 C12 O3 -174.1(5) . . . . ?
C20 C11 C12 C13 -1.0(10) . . . . ?
C20 C15 C16 C17 -4.7(14) . . . . ?
C20 C15 C14 C13 2.6(14) . . . . ?
C20 C19 C18 C17 1.4(10) . . . . ?
C9 C10 C5 C4 -179.8(6) . . . . ?
C9 C10 C5 C6 -0.2(9) . . . . ?
C9 C8 C7 C6 2.0(15) . . . . ?
C82 O11 C79 C80 -17.5(7) . . . . ?
C82 C81 C80 C79 -33.8(10) . . . . ?
C26 C27 C28 C29 176.1(8) . . . . ?
C15 C20 C19 C18 -2.5(10) . . . . ?
C15 C16 C17 C18 3.8(17) . . . . ?
C28 C27 C26 C25 176.7(8) . . . . ?
C28 C29 C30 C31 0.0(14) . . . . ?
C16 C15 C14 C13 -179.7(9) . . . . ?
C19 C20 C15 C16 3.9(10) . . . . ?
C19 C20 C15 C14 -178.3(8) . . . . ?
C19 C18 C17 C16 -2.0(14) . . . . ?
C31 C32 C27 C26 -178.2(7) . . . . ?
C31 C32 C27 C28 2.8(10) . . . . ?
C74 O9 C71 C72 -2.9(15) . . . . ?
C74 O9 C71A C72A 22(4) . . . . ?
C74 C73 C72 C71 -43.2(17) . . . . ?
C83 O12 C86 C85 6.2(15) . . . . ?
C83 C84 C85 C86 9.4(18) . . . . ?
C14 C15 C16 C17 177.5(10) . . . . ?
C86 O12 C83 C84 0.3(12) . . . . ?
C71 O9 C74 C73 -23.8(13) . . . . ?
C90 O13 C87 C88 -23.8(16) . . . . ?
C90 O13 C87 C88A 29(2) . . . . ?
C90 C89 C88 C87 6(3) . . . . ?
C90 C89A C88A C87 -3(4) . . . . ?
O10 C77 C78 C76 16.2(19) . . . . ?
C77 O10 C75 C76 -8(2) . . . . ?
C87 O13 C90 C89 28.5(18) . . . . ?
C87 O13 C90 C89A -28.8(15) . . . . ?
C78 C76 C75 O10 18.2(18) . . . . ?
C75 C76 C78 C77 -20.4(17) . . . . ?
C75 O10 C77 C78 -5(2) . . . . ?
C71A O9 C74 C73A -9(2) . . . . ?
C71A C72A C73A C74 17(3) . . . . ?
O14 C94 C93 C92 -12(3) . . . . ?
C91 O14 C94 C93 21(3) . . . . ?
C91 C92 C93 C94 -1(4) . . . . ?
C94 O14 C91 C92 -23(4) . . . . ?
C93 C92 C91 O14 14(4) . . . . ?
O14A C91A C92A C93A 44(4) . . . . ?
C91A O14A C94A C93A -17(5) . . . . ?
C91A C92A C93A C94A -51(4) . . . . ?
C92A C93A C94A O14A 43(4) . . . . ?
C94A O14A C91A C92A -17(5) . . . . ?

loop_
_exptl_oxdiff_crystal_face_indexfrac_h
_exptl_oxdiff_crystal_face_indexfrac_k
_exptl_oxdiff_crystal_face_indexfrac_l
_exptl_oxdiff_crystal_face_x
_exptl_oxdiff_crystal_face_y
_exptl_oxdiff_crystal_face_z
1.0013 -0.0014 -0.0009 0.0205 0.0145 0.1481
-1.0013 0.0014 0.0009 -0.0205 -0.0145 -0.1481
0.0000 0.9994 -0.0006 -0.0529 0.0213 0.0052
-0.0301 4.1243 -18.0433 0.1286 0.9845 -0.1197
0.0301 -4.1243 18.0433 -0.1286 -0.9845 0.1197
-0.1359 12.0642 -13.4206 -0.3831 0.9218 -0.0590
0.2178 -12.0342 13.4424 0.3828 -0.9211 0.0714
-0.3981 -17.2067 -2.8805 0.9586 -0.2283 -0.1703
0.0019 8.1694 16.3984 -0.7485 -0.6418 0.1671
-0.1399 -8.1712 -16.3924 0.7457 0.6394 -0.1874
-0.2618 16.7618 -5.1322 -0.7941 0.6077 0.0097
